data_4312654
loop_
_publ_author_name
'Anna Kornienko'
'Louise Huebner'
'Deborah Freedman'
'Thomas J. Emge'
'John G. Brennan'

_publ_contact_author_address
;
  Department of Chemistry
  Rutgers, The State University of New Jersey
  610 Taylor Road
  Piscataway, New Jersey  08854-8087  U.S.A.
;
_publ_contact_author_email bren@rutchem.rutgers.edu
_publ_contact_author_name 'J. G. Brennan'
_publ_section_title
;
 Lanthanide-Transition Metal Chalcogenido Cluster Materials
;
_journal_name_full 'Inorganic Chemistry'
_journal_page_first 8476
_journal_page_last 8480
_journal_paper_doi 10.1021/ic030204r
_journal_volume 42
_journal_year 2003
_chemical_formula_sum 'C200 H232 Nd4 O14 Se26 Zn8'
_chemical_formula_weight 6012.74
_space_group_IT_number 2
_symmetry_cell_setting triclinic
_symmetry_space_group_name_Hall '-P 1'
_symmetry_space_group_name_H-M 'P -1'
_atom_sites_solution_hydrogens geom
_atom_sites_solution_primary direct
_atom_sites_solution_secondary difmap
_audit_creation_method SHELXL-97
_cell_angle_alpha 76.455(2)
_cell_angle_beta 87.358(2)
_cell_angle_gamma 86.445(2)
_cell_formula_units_Z 2
_cell_length_a 18.8674(15)
_cell_length_b 20.2111(16)
_cell_length_c 28.431(2)
_cell_measurement_reflns_used 7631
_cell_measurement_temperature 100(2)
_cell_measurement_theta_max 60.80
_cell_measurement_theta_min 4.52
_cell_volume 10514.2(14)
_computing_cell_refinement 'Bruker SMART'
_computing_data_collection 'Bruker SMART'
_computing_data_reduction 'Bruker SAINT'
_computing_molecular_graphics 'Bruker SHELXTL'
_computing_publication_material 'Bruker SHELXTL'
_computing_structure_refinement 'SHELXL-97 (Sheldrick, 1997)'
_computing_structure_solution 'SHELXS-97 (Sheldrick, 1990)'
_diffrn_ambient_temperature 100(2)
_diffrn_measured_fraction_theta_full 0.998
_diffrn_measured_fraction_theta_max 0.998
_diffrn_measurement_device_type 'CCD area detector'
_diffrn_measurement_method 'phi and omega scans'
_diffrn_radiation_monochromator graphite
_diffrn_radiation_source 'fine-focus sealed tube'
_diffrn_radiation_type MoK\a
_diffrn_radiation_wavelength 0.71073
_diffrn_reflns_av_R_equivalents 0.0562
_diffrn_reflns_av_sigmaI/netI 0.0881
_diffrn_reflns_limit_h_max 23
_diffrn_reflns_limit_h_min -23
_diffrn_reflns_limit_k_max 25
_diffrn_reflns_limit_k_min -25
_diffrn_reflns_limit_l_max 35
_diffrn_reflns_limit_l_min -35
_diffrn_reflns_number 94121
_diffrn_reflns_theta_full 26.37
_diffrn_reflns_theta_max 26.37
_diffrn_reflns_theta_min 1.75
_diffrn_standards_decay_% 0
_diffrn_standards_interval_count 0
_diffrn_standards_interval_time 0
_diffrn_standards_number 0
_exptl_absorpt_coefficient_mu 6.419
_exptl_absorpt_correction_T_max 0.9999
_exptl_absorpt_correction_T_min 0.2370
_exptl_absorpt_correction_type multi-scan
_exptl_crystal_colour colourless
_exptl_crystal_density_diffrn 1.899
_exptl_crystal_density_meas 0
_exptl_crystal_density_method 'not measured'
_exptl_crystal_description rod
_exptl_crystal_F_000 5816
_exptl_crystal_size_max 0.66
_exptl_crystal_size_mid 0.13
_exptl_crystal_size_min 0.075
_refine_diff_density_max 2.804
_refine_diff_density_min -1.975
_refine_diff_density_rms 0.216
_refine_ls_extinction_method none
_refine_ls_goodness_of_fit_ref 1.019
_refine_ls_hydrogen_treatment mixed
_refine_ls_matrix_type full
_refine_ls_number_parameters 2252
_refine_ls_number_reflns 42937
_refine_ls_number_restraints 2882
_refine_ls_restrained_S_all 0.996
_refine_ls_R_factor_all 0.0813
_refine_ls_R_factor_gt 0.0504
_refine_ls_shift/su_max 0.004
_refine_ls_shift/su_mean 0.000
_refine_ls_structure_factor_coef Fsqd
_refine_ls_weighting_details 'w=1/[\s^2^(Fo^2^)+(0.0550P)^2^+0.0000P] where P=(Fo^2^+2Fc^2^)/3'
_refine_ls_weighting_scheme calc
_refine_ls_wR_factor_gt 0.1174
_refine_ls_wR_factor_ref 0.1257
_reflns_number_gt 30036
_reflns_number_total 42937
_reflns_threshold_expression >2sigma(I)
_cod_data_source_file ic030204r_3.cif
_cod_data_source_block nd4zn8b
_cod_depositor_comments
;
The following automatic conversions were performed:

'_symmetry_cell_setting' value 'Triclinic' changed to 'triclinic'
according to the built-in table from CIF Core dictionary named
'cif_core.dic' version 2.4.1 from 2010-06-29.

Automatic conversion script
Id: cif_fix_values 1646 2011-03-28 12:23:43Z adriana 

The following automatic conversions were performed:

'_refine_ls_weighting_scheme' value 'calc
w=1/[\s^2^(Fo^2^)+(0.0550P)^2^+0.0000P] where P=(Fo^2^+2Fc^2^)/3' was
changed to 'calc'. New tag '_refine_ls_weighting_details' was
created. The value of the new tag was set to
'w=1/[\s^2^(Fo^2^)+(0.0550P)^2^+0.0000P] where P=(Fo^2^+2Fc^2^)/3'.

Automatic conversion script
Id: cif_fix_values 3143 2015-03-26 13:38:13Z robertas 
;
_cod_original_cell_volume 10514.0(15)
_cod_database_code 4312654

loop_
_symmetry_equiv_pos_as_xyz
'x, y, z'
'-x, -y, -z'

loop_
_atom_site_label
_atom_site_type_symbol
_atom_site_fract_x
_atom_site_fract_y
_atom_site_fract_z
_atom_site_U_iso_or_equiv
_atom_site_adp_type
_atom_site_occupancy
_atom_site_calc_flag
_atom_site_refinement_flags
_atom_site_disorder_assembly
_atom_site_disorder_group
Nd1 Nd 0.659218(17) 0.306814(17) 0.345785(12) 0.01611(8) Uani 1 d . . .
Nd2 Nd 0.663590(18) 0.495339(18) 0.250724(13) 0.01931(8) Uani 1 d . . .
Nd3 Nd 0.835313(19) 0.425396(18) 0.174488(13) 0.02103(9) Uani 1 d . . .
Nd4 Nd 0.811630(19) 0.230416(18) 0.258866(14) 0.02109(9) Uani 1 d . . .
Se1 Se 0.75709(3) 0.36808(3) 0.26627(2) 0.01831(14) Uani 1 d . . .
Se2 Se 0.71389(3) 0.44200(3) 0.35114(2) 0.01891(14) Uani 1 d . . .
Se3 Se 0.54644(3) 0.41110(3) 0.30559(2) 0.01945(14) Uani 1 d . . .
Se4 Se 0.67515(4) 0.43180(3) 0.16594(2) 0.02293(15) Uani 1 d . . .
Se5 Se 0.78714(4) 0.56112(3) 0.19025(3) 0.02565(16) Uani 1 d . . .
Se6 Se 0.92263(3) 0.33313(3) 0.25121(3) 0.02160(15) Uani 1 d . . .
Se7 Se 0.84266(4) 0.28776(4) 0.15306(3) 0.02645(16) Uani 1 d . . .
Se8 Se 0.65341(3) 0.24614(3) 0.25871(2) 0.02082(15) Uani 1 d . . .
Se9 Se 0.76218(4) 0.18650(3) 0.36392(3) 0.02422(16) Uani 1 d . . .
C1 C 0.6679(3) 0.4874(3) 0.3984(2) 0.0211(14) Uani 1 d U . .
C2 C 0.7105(4) 0.5056(4) 0.4309(2) 0.0267(15) Uani 1 d U . .
H2 H 0.7592 0.4951 0.4301 0.032 Uiso 1 calc R . .
C3 C 0.6813(4) 0.5393(4) 0.4648(3) 0.0321(17) Uani 1 d U . .
H3 H 0.7105 0.5519 0.4863 0.039 Uiso 1 calc R . .
C4 C 0.6093(4) 0.5544(4) 0.4670(3) 0.0329(17) Uani 1 d U . .
H4 H 0.5897 0.5764 0.4902 0.040 Uiso 1 calc R . .
C5 C 0.5660(4) 0.5362(4) 0.4340(3) 0.0290(16) Uani 1 d U . .
H5 H 0.5173 0.5463 0.4349 0.035 Uiso 1 calc R . .
C6 C 0.5960(4) 0.5032(3) 0.4000(3) 0.0252(15) Uani 1 d U . .
H6 H 0.5672 0.4914 0.3779 0.030 Uiso 1 calc R . .
C7 C 0.4764(3) 0.3824(3) 0.2681(2) 0.0236(14) Uani 1 d U . .
C8 C 0.4052(4) 0.3911(4) 0.2800(3) 0.0314(16) Uani 1 d U . .
H8 H 0.3919 0.4108 0.3058 0.038 Uiso 1 calc R . .
C9 C 0.3535(4) 0.3710(4) 0.2543(3) 0.0407(19) Uani 1 d U . .
H9 H 0.3058 0.3761 0.2631 0.049 Uiso 1 calc R . .
C10 C 0.3733(4) 0.3432(4) 0.2156(3) 0.0387(18) Uani 1 d U . .
H10 H 0.3388 0.3302 0.1977 0.046 Uiso 1 calc R . .
C11 C 0.4451(4) 0.3345(4) 0.2031(3) 0.0355(17) Uani 1 d U . .
H11 H 0.4587 0.3149 0.1773 0.043 Uiso 1 calc R . .
C12 C 0.4956(4) 0.3551(4) 0.2291(3) 0.0294(16) Uani 1 d U . .
H12 H 0.5434 0.3506 0.2202 0.035 Uiso 1 calc R . .
C13 C 0.6352(4) 0.4924(4) 0.1101(3) 0.0292(16) Uani 1 d U . .
C14 C 0.6640(5) 0.5519(4) 0.0854(3) 0.046(2) Uani 1 d U . .
H14 H 0.7059 0.5645 0.0960 0.056 Uiso 1 calc R . .
C15 C 0.6332(5) 0.5932(5) 0.0457(3) 0.056(2) Uani 1 d U . .
H15 H 0.6544 0.6329 0.0296 0.068 Uiso 1 calc R . .
C16 C 0.5706(5) 0.5760(5) 0.0294(3) 0.056(2) Uani 1 d U . .
H16 H 0.5488 0.6044 0.0029 0.067 Uiso 1 calc R . .
C17 C 0.5412(5) 0.5169(6) 0.0528(3) 0.058(2) Uani 1 d U . .
H17 H 0.4994 0.5047 0.0418 0.070 Uiso 1 calc R . .
C18 C 0.5730(4) 0.4743(5) 0.0933(3) 0.045(2) Uani 1 d U . .
H18 H 0.5524 0.4340 0.1089 0.054 Uiso 1 calc R . .
C19 C 0.8613(3) 0.5753(3) 0.2312(3) 0.0242(15) Uani 1 d U . .
C20 C 0.8974(4) 0.6348(4) 0.2186(3) 0.0376(18) Uani 1 d U . .
H20 H 0.8855 0.6675 0.1908 0.045 Uiso 1 calc R . .
C21 C 0.9509(4) 0.6460(4) 0.2469(3) 0.043(2) Uani 1 d U . .
H21 H 0.9757 0.6856 0.2379 0.052 Uiso 1 calc R . .
C22 C 0.9671(4) 0.5979(5) 0.2884(3) 0.048(2) Uani 1 d U . .
H22 H 1.0022 0.6057 0.3081 0.058 Uiso 1 calc R . .
C23 C 0.9318(4) 0.5382(5) 0.3011(3) 0.044(2) Uani 1 d U . .
H23 H 0.9439 0.5055 0.3289 0.052 Uiso 1 calc R . .
C24 C 0.8785(4) 0.5268(4) 0.2726(3) 0.0321(16) Uani 1 d U . .
H24 H 0.8543 0.4868 0.2813 0.038 Uiso 1 calc R . .
C25 C 1.0168(3) 0.3044(4) 0.2316(3) 0.0259(15) Uani 1 d U . .
C26 C 1.0740(4) 0.3220(4) 0.2545(3) 0.0365(18) Uani 1 d U . .
H26 H 1.0660 0.3477 0.2776 0.044 Uiso 1 calc R . .
C27 C 1.1437(4) 0.3014(4) 0.2429(3) 0.048(2) Uani 1 d U . .
H27 H 1.1819 0.3126 0.2586 0.057 Uiso 1 calc R . .
C28 C 1.1551(4) 0.2640(4) 0.2078(4) 0.049(2) Uani 1 d U . .
H28 H 1.2011 0.2507 0.1996 0.059 Uiso 1 calc R . .
C29 C 1.0981(4) 0.2466(4) 0.1850(3) 0.0417(19) Uani 1 d U . .
H29 H 1.1057 0.2209 0.1619 0.050 Uiso 1 calc R . .
C30 C 1.0297(4) 0.2676(4) 0.1969(3) 0.0354(17) Uani 1 d U . .
H30 H 0.9917 0.2565 0.1810 0.042 Uiso 1 calc R . .
C31 C 0.7755(4) 0.2693(4) 0.1091(3) 0.0288(16) Uani 1 d U . .
C32 C 0.8013(5) 0.2526(4) 0.0671(3) 0.0401(18) Uani 1 d U . .
H32 H 0.8498 0.2526 0.0595 0.048 Uiso 1 calc R . .
C33 C 0.7547(5) 0.2356(5) 0.0360(3) 0.056(2) Uani 1 d U . .
H33 H 0.7719 0.2234 0.0078 0.067 Uiso 1 calc R . .
C34 C 0.6834(5) 0.2368(5) 0.0467(3) 0.054(2) Uani 1 d U . .
H34 H 0.6523 0.2247 0.0261 0.065 Uiso 1 calc R . .
C35 C 0.6572(5) 0.2558(4) 0.0879(3) 0.048(2) Uani 1 d U . .
H35 H 0.6084 0.2574 0.0944 0.057 Uiso 1 calc R . .
C36 C 0.7029(4) 0.2726(4) 0.1197(3) 0.0362(17) Uani 1 d U . .
H36 H 0.6853 0.2858 0.1474 0.043 Uiso 1 calc R . .
C37 C 0.5968(3) 0.1682(3) 0.2598(2) 0.0229(14) Uani 1 d U . .
C38 C 0.5888(4) 0.1153(3) 0.2995(3) 0.0255(15) Uani 1 d U . .
H38 H 0.6120 0.1145 0.3278 0.031 Uiso 1 calc R . .
C39 C 0.5456(4) 0.0631(4) 0.2971(3) 0.0304(16) Uani 1 d U . .
H39 H 0.5404 0.0269 0.3239 0.037 Uiso 1 calc R . .
C40 C 0.5106(4) 0.0643(4) 0.2557(3) 0.0317(16) Uani 1 d U . .
H40 H 0.4807 0.0297 0.2547 0.038 Uiso 1 calc R . .
C41 C 0.5197(4) 0.1166(4) 0.2156(3) 0.0331(17) Uani 1 d U . .
H41 H 0.4970 0.1170 0.1872 0.040 Uiso 1 calc R . .
C42 C 0.5630(4) 0.1692(4) 0.2176(3) 0.0296(16) Uani 1 d U . .
H42 H 0.5691 0.2049 0.1906 0.036 Uiso 1 calc R . .
C43 C 0.8285(4) 0.2086(4) 0.4068(3) 0.0294(16) Uani 1 d U . .
C44 C 0.8467(4) 0.1617(4) 0.4490(3) 0.0376(18) Uani 1 d U . .
H44 H 0.8282 0.1188 0.4557 0.045 Uiso 1 calc R . .
C45 C 0.8916(5) 0.1774(5) 0.4811(3) 0.055(2) Uani 1 d U . .
H45 H 0.9033 0.1455 0.5093 0.066 Uiso 1 calc R . .
C46 C 0.9189(5) 0.2406(6) 0.4712(3) 0.058(2) Uani 1 d U . .
H46 H 0.9493 0.2517 0.4926 0.070 Uiso 1 calc R . .
C47 C 0.9015(5) 0.2868(5) 0.4302(3) 0.052(2) Uani 1 d U . .
H47 H 0.9200 0.3297 0.4241 0.063 Uiso 1 calc R . .
C48 C 0.8574(4) 0.2724(4) 0.3972(3) 0.0363(17) Uani 1 d U . .
H48 H 0.8470 0.3047 0.3689 0.044 Uiso 1 calc R . .
O1 O 0.5684(2) 0.2253(2) 0.37910(16) 0.0216(10) Uani 1 d U . .
C49 C 0.4958(4) 0.2267(4) 0.3627(3) 0.0293(16) Uani 1 d U . .
H49A H 0.4961 0.2278 0.3283 0.035 Uiso 1 calc R . .
H49B H 0.4683 0.2664 0.3684 0.035 Uiso 1 calc R . .
C50 C 0.4650(4) 0.1621(4) 0.3919(3) 0.0329(17) Uani 1 d U . .
H50A H 0.4143 0.1688 0.3978 0.039 Uiso 1 calc R . .
H50B H 0.4734 0.1251 0.3755 0.039 Uiso 1 calc R . .
C51 C 0.5044(4) 0.1481(4) 0.4381(3) 0.0312(16) Uani 1 d U . .
H51A H 0.4843 0.1757 0.4596 0.037 Uiso 1 calc R . .
H51B H 0.5039 0.1004 0.4547 0.037 Uiso 1 calc R . .
C52 C 0.5782(4) 0.1678(3) 0.4209(2) 0.0260(15) Uani 1 d U . .
H52A H 0.6030 0.1812 0.4460 0.031 Uiso 1 calc R . .
H52B H 0.6051 0.1302 0.4116 0.031 Uiso 1 calc R . .
O2 O 0.6430(2) 0.3070(2) 0.43105(16) 0.0252(11) Uani 1 d U . .
C53 C 0.5757(4) 0.3263(4) 0.4529(3) 0.0315(16) Uani 1 d U . .
H53A H 0.5460 0.2876 0.4624 0.038 Uiso 1 calc R . .
H53B H 0.5502 0.3624 0.4302 0.038 Uiso 1 calc R . .
C54 C 0.5954(4) 0.3509(4) 0.4966(3) 0.0355(17) Uani 1 d U . .
H54A H 0.6045 0.3990 0.4881 0.043 Uiso 1 calc R . .
H54B H 0.5583 0.3429 0.5218 0.043 Uiso 1 calc R . .
C55 C 0.6615(4) 0.3080(4) 0.5120(3) 0.0364(18) Uani 1 d U . .
H55A H 0.6502 0.2627 0.5300 0.044 Uiso 1 calc R . .
H55B H 0.6896 0.3287 0.5319 0.044 Uiso 1 calc R . .
C56 C 0.7000(4) 0.3057(4) 0.4650(2) 0.0279(15) Uani 1 d U . .
H56A H 0.7290 0.3447 0.4541 0.033 Uiso 1 calc R . .
H56B H 0.7303 0.2644 0.4683 0.033 Uiso 1 calc R . .
O3 O 0.6569(2) 0.6006(2) 0.28046(18) 0.0292(11) Uani 1 d U . .
C57 C 0.5940(4) 0.6395(4) 0.2934(3) 0.0330(17) Uani 1 d U . .
H57A H 0.5732 0.6167 0.3244 0.040 Uiso 1 calc R . .
H57B H 0.5584 0.6460 0.2689 0.040 Uiso 1 calc R . .
C58 C 0.6222(4) 0.7060(4) 0.2960(3) 0.047(2) Uani 1 d U . .
H58A H 0.6289 0.7352 0.2640 0.057 Uiso 1 calc R . .
H58B H 0.5906 0.7297 0.3153 0.057 Uiso 1 calc R . .
C59 C 0.6912(4) 0.6850(4) 0.3197(3) 0.047(2) Uani 1 d U . .
H59A H 0.6846 0.6675 0.3543 0.056 Uiso 1 calc R . .
H59B H 0.7226 0.7225 0.3138 0.056 Uiso 1 calc R . .
C60 C 0.7190(4) 0.6301(4) 0.2951(3) 0.0402(19) Uani 1 d U . .
H60A H 0.7487 0.6491 0.2670 0.048 Uiso 1 calc R . .
H60B H 0.7471 0.5955 0.3171 0.048 Uiso 1 calc R . .
O4 O 0.5678(2) 0.5636(2) 0.20582(17) 0.0274(11) Uani 1 d U . .
C61 C 0.4965(4) 0.5425(4) 0.2000(3) 0.0337(17) Uani 1 d U . .
H61A H 0.4695 0.5353 0.2305 0.040 Uiso 1 calc R . .
H61B H 0.4990 0.5006 0.1889 0.040 Uiso 1 calc R . .
C62 C 0.4620(4) 0.6006(4) 0.1626(3) 0.0353(18) Uani 1 d U . .
H62A H 0.4698 0.5935 0.1302 0.042 Uiso 1 calc R . .
H62B H 0.4114 0.6058 0.1693 0.042 Uiso 1 calc R . .
C63 C 0.4999(4) 0.6616(4) 0.1688(3) 0.0332(17) Uani 1 d U . .
H63A H 0.4959 0.6991 0.1405 0.040 Uiso 1 calc R . .
H63B H 0.4819 0.6769 0.1972 0.040 Uiso 1 calc R . .
C64 C 0.5751(4) 0.6325(4) 0.1749(3) 0.0369(18) Uani 1 d U . .
H64A H 0.5975 0.6304 0.1438 0.044 Uiso 1 calc R . .
H64B H 0.6029 0.6596 0.1903 0.044 Uiso 1 calc R . .
O5 O 0.8338(3) 0.4757(2) 0.08719(17) 0.0322(12) Uani 1 d U . .
C65 C 0.8131(4) 0.4412(4) 0.0504(3) 0.0362(18) Uani 1 d U . .
H65A H 0.7624 0.4351 0.0526 0.043 Uiso 1 calc R A 1
H65B H 0.8380 0.3969 0.0542 0.043 Uiso 1 calc R A 1
C66A C 0.8339(10) 0.4880(8) 0.0022(5) 0.034(4) Uiso 0.57(2) d PU B 1
H66A H 0.8557 0.4615 -0.0195 0.041 Uiso 0.57(2) calc PR B 1
H66B H 0.7922 0.5131 -0.0129 0.041 Uiso 0.57(2) calc PR B 1
C67A C 0.8807(8) 0.5318(8) 0.0112(5) 0.034(4) Uiso 0.57(2) d PU B 1
H67A H 0.8777 0.5746 -0.0129 0.041 Uiso 0.57(2) calc PR B 1
H67B H 0.9290 0.5123 0.0109 0.041 Uiso 0.57(2) calc PR B 1
C66B C 0.8032(13) 0.5018(10) 0.0044(7) 0.035(4) Uiso 0.43(2) d PU B 2
H66C H 0.8200 0.4874 -0.0246 0.042 Uiso 0.43(2) calc PR B 2
H66D H 0.7534 0.5165 0.0010 0.042 Uiso 0.43(2) calc PR B 2
C67B C 0.8435(13) 0.5560(12) 0.0112(7) 0.044(5) Uiso 0.43(2) d PU B 2
H67C H 0.8171 0.5993 0.0007 0.053 Uiso 0.43(2) calc PR B 2
H67D H 0.8879 0.5575 -0.0075 0.053 Uiso 0.43(2) calc PR B 2
C68 C 0.8576(5) 0.5430(4) 0.0637(3) 0.044(2) Uani 1 d U . .
H68A H 0.8974 0.5548 0.0800 0.053 Uiso 1 calc R C 1
H68B H 0.8195 0.5778 0.0622 0.053 Uiso 1 calc R C 1
O6 O 0.9550(3) 0.4643(3) 0.15025(18) 0.0329(12) Uani 1 d U . .
C69 C 1.0043(4) 0.4943(4) 0.1770(3) 0.0339(17) Uani 1 d U . .
H69A H 1.0098 0.4664 0.2095 0.041 Uiso 1 calc R . .
H69B H 0.9869 0.5398 0.1791 0.041 Uiso 1 calc R . .
C70 C 1.0740(4) 0.4970(4) 0.1486(3) 0.0417(19) Uani 1 d U . .
H70A H 1.0766 0.5393 0.1241 0.050 Uiso 1 calc R . .
H70B H 1.1139 0.4923 0.1697 0.050 Uiso 1 calc R . .
C71 C 1.0726(4) 0.4373(5) 0.1261(3) 0.051(2) Uani 1 d U . .
H71A H 1.1018 0.4443 0.0965 0.061 Uiso 1 calc R . .
H71B H 1.0899 0.3959 0.1482 0.061 Uiso 1 calc R . .
C72 C 0.9963(4) 0.4331(4) 0.1156(3) 0.0401(19) Uani 1 d U . .
H72A H 0.9865 0.4574 0.0827 0.048 Uiso 1 calc R . .
H72B H 0.9847 0.3859 0.1197 0.048 Uiso 1 calc R . .
O7 O 0.7901(3) 0.1271(3) 0.2340(2) 0.0389(13) Uani 1 d U . .
C73 C 0.7684(5) 0.0671(4) 0.2683(3) 0.051(2) Uani 1 d U . .
H73A H 0.7225 0.0777 0.2823 0.062 Uiso 1 calc R D 1
H73B H 0.8019 0.0565 0.2942 0.062 Uiso 1 calc R D 1
C74A C 0.7630(10) 0.0068(9) 0.2499(7) 0.048(5) Uiso 0.490(14) d PU E 1
H74A H 0.7303 -0.0251 0.2687 0.057 Uiso 0.490(14) calc PR E 1
H74B H 0.8086 -0.0162 0.2452 0.057 Uiso 0.490(14) calc PR E 1
C75A C 0.7324(9) 0.0491(10) 0.2030(8) 0.040(4) Uiso 0.490(14) d PU E 1
H75A H 0.6875 0.0727 0.2085 0.049 Uiso 0.490(14) calc PR E 1
H75B H 0.7265 0.0219 0.1796 0.049 Uiso 0.490(14) calc PR E 1
C76A C 0.8037(10) 0.1071(9) 0.1851(6) 0.041(4) Uiso 0.490(14) d PU E 1
H76A H 0.8500 0.0846 0.1818 0.049 Uiso 0.490(14) calc PR E 1
H76B H 0.7937 0.1438 0.1571 0.049 Uiso 0.490(14) calc PR E 1
C74B C 0.7211(9) 0.0367(9) 0.2336(6) 0.036(4) Uiso 0.510(14) d PU E 2
H74C H 0.7310 -0.0121 0.2389 0.043 Uiso 0.510(14) calc PR E 2
H74D H 0.6710 0.0449 0.2409 0.043 Uiso 0.510(14) calc PR E 2
C75B C 0.7392(11) 0.0720(11) 0.1804(8) 0.057(5) Uiso 0.510(14) d PU E 2
H75C H 0.7734 0.0452 0.1650 0.068 Uiso 0.510(14) calc PR E 2
H75D H 0.6974 0.0845 0.1610 0.068 Uiso 0.510(14) calc PR E 2
C76B C 0.7636(11) 0.1186(9) 0.1897(6) 0.044(4) Uiso 0.510(14) d PU E 2
H76C H 0.7278 0.1555 0.1807 0.053 Uiso 0.510(14) calc PR E 2
H76D H 0.8026 0.1296 0.1663 0.053 Uiso 0.510(14) calc PR E 2
O8 O 0.9118(2) 0.1526(2) 0.28877(19) 0.0326(12) Uani 1 d U . .
C77 C 0.9529(4) 0.1586(4) 0.3302(3) 0.0340(17) Uani 1 d U . .
H77A H 0.9325 0.1321 0.3601 0.041 Uiso 1 calc R . .
H77B H 0.9527 0.2058 0.3323 0.041 Uiso 1 calc R . .
C78 C 1.0269(4) 0.1321(5) 0.3218(3) 0.049(2) Uani 1 d U . .
H78A H 1.0546 0.1668 0.3009 0.059 Uiso 1 calc R . .
H78B H 1.0509 0.1149 0.3521 0.059 Uiso 1 calc R . .
C79 C 1.0136(4) 0.0775(5) 0.2985(3) 0.047(2) Uani 1 d U . .
H79A H 0.9991 0.0374 0.3221 0.057 Uiso 1 calc R . .
H79B H 1.0557 0.0655 0.2808 0.057 Uiso 1 calc R . .
C80 C 0.9532(4) 0.1072(4) 0.2637(3) 0.045(2) Uani 1 d U . .
H80A H 0.9719 0.1321 0.2327 0.054 Uiso 1 calc R . .
H80B H 0.9246 0.0714 0.2586 0.054 Uiso 1 calc R . .
Zn1 Zn 0.33663(4) 0.86387(4) 0.19550(3) 0.01891(17) Uani 1 d . . .
Zn2 Zn 0.12220(4) 0.88308(4) 0.20398(3) 0.02015(17) Uani 1 d . . .
Zn3 Zn 0.23767(4) 0.93363(4) 0.30153(3) 0.01925(17) Uani 1 d . . .
Zn4 Zn 0.22886(4) 0.73697(4) 0.29119(3) 0.01797(16) Uani 1 d . . .
Zn5 Zn 0.21504(4) 0.72834(4) 0.15795(3) 0.01583(16) Uani 1 d . . .
Zn6 Zn 0.24041(4) 1.04626(4) 0.16645(3) 0.01895(17) Uani 1 d . . .
Zn7 Zn 0.05851(4) 0.83079(4) 0.33900(3) 0.01863(17) Uani 1 d . . .
Zn8 Zn 0.40298(4) 0.80833(4) 0.33208(3) 0.01545(16) Uani 1 d . . .
Se10 Se 0.23095(3) 0.85561(3) 0.24869(2) 0.01701(14) Uani 1 d . . .
Se11 Se 0.35875(3) 0.98548(3) 0.18323(2) 0.01989(14) Uani 1 d . . .
Se12 Se 0.29273(3) 0.82902(3) 0.12582(2) 0.01981(14) Uani 1 d . . .
Se13 Se 0.42747(3) 0.79279(3) 0.24685(2) 0.01826(14) Uani 1 d . . .
Se14 Se 0.15684(3) 0.97381(3) 0.13537(2) 0.02288(15) Uani 1 d . . .
Se15 Se 0.03115(3) 0.91388(4) 0.26144(2) 0.02362(15) Uani 1 d . . .
Se16 Se 0.09638(3) 0.77744(3) 0.18165(2) 0.02145(15) Uani 1 d . . .
Se17 Se 0.19713(3) 1.04455(3) 0.25180(2) 0.02182(15) Uani 1 d . . .
Se18 Se 0.16132(3) 0.87943(4) 0.37054(2) 0.02237(15) Uani 1 d . . .
Se19 Se 0.36357(3) 0.93082(3) 0.32271(2) 0.01909(14) Uani 1 d . . .
Se20 Se 0.10469(3) 0.71972(4) 0.31912(2) 0.02119(15) Uani 1 d . . .
Se21 Se 0.30423(3) 0.72947(3) 0.36006(2) 0.01828(14) Uani 1 d . . .
Se22 Se 0.27531(3) 0.66975(3) 0.23334(2) 0.01908(14) Uani 1 d . . .
Se23 Se 0.17920(4) 0.67070(4) 0.09899(3) 0.02934(17) Uani 1 d . . .
Se24 Se 0.22016(4) 1.14900(4) 0.10612(3) 0.03419(19) Uani 1 d . . .
Se25 Se -0.03586(4) 0.79114(4) 0.39655(3) 0.0385(2) Uani 1 d . . .
Se26 Se 0.49296(4) 0.76782(4) 0.39052(3) 0.02955(17) Uani 1 d . . .
C81 C 0.4174(3) 1.0072(3) 0.1252(2) 0.0216(14) Uani 1 d U . .
C82 C 0.3894(4) 1.0266(4) 0.0798(3) 0.0307(16) Uani 1 d U . .
H82 H 0.3406 1.0264 0.0765 0.037 Uiso 1 calc R . .
C83 C 0.4330(4) 1.0463(4) 0.0396(3) 0.042(2) Uani 1 d U . .
H83 H 0.4141 1.0595 0.0089 0.051 Uiso 1 calc R . .
C84 C 0.5058(4) 1.0464(5) 0.0453(3) 0.050(2) Uani 1 d U . .
H84 H 0.5353 1.0609 0.0182 0.060 Uiso 1 calc R . .
C85 C 0.5347(4) 1.0255(4) 0.0896(3) 0.043(2) Uani 1 d U . .
H85 H 0.5836 1.0244 0.0928 0.051 Uiso 1 calc R . .
C86 C 0.4902(3) 1.0060(3) 0.1300(3) 0.0265(15) Uani 1 d U . .
H86 H 0.5093 0.9921 0.1605 0.032 Uiso 1 calc R . .
C87 C 0.3754(3) 0.7972(4) 0.0935(2) 0.0235(14) Uani 1 d U . .
C88 C 0.4352(4) 0.8357(4) 0.0847(3) 0.0284(16) Uani 1 d U . .
H88 H 0.4361 0.8754 0.0958 0.034 Uiso 1 calc R . .
C89 C 0.4930(4) 0.8150(4) 0.0594(3) 0.0371(18) Uani 1 d U . .
H89 H 0.5328 0.8410 0.0536 0.044 Uiso 1 calc R . .
C90 C 0.4929(4) 0.7562(4) 0.0425(3) 0.0345(17) Uani 1 d U . .
H90 H 0.5324 0.7425 0.0257 0.041 Uiso 1 calc R . .
C91 C 0.4333(4) 0.7181(4) 0.0510(3) 0.0317(16) Uani 1 d U . .
H91 H 0.4324 0.6790 0.0391 0.038 Uiso 1 calc R . .
C92 C 0.3751(3) 0.7373(3) 0.0770(2) 0.0245(15) Uani 1 d U . .
H92 H 0.3359 0.7105 0.0835 0.029 Uiso 1 calc R . .
C93 C 0.5126(3) 0.8410(3) 0.2249(2) 0.0214(14) Uani 1 d U . .
C94 C 0.5424(3) 0.8788(4) 0.2519(3) 0.0258(15) Uani 1 d U . .
H94 H 0.5204 0.8839 0.2809 0.031 Uiso 1 calc R . .
C95 C 0.6060(4) 0.9101(4) 0.2360(3) 0.0305(16) Uani 1 d U . .
H95 H 0.6264 0.9358 0.2545 0.037 Uiso 1 calc R . .
C96 C 0.6383(4) 0.9029(4) 0.1933(3) 0.0337(17) Uani 1 d U . .
H96 H 0.6799 0.9248 0.1822 0.040 Uiso 1 calc R . .
C97 C 0.6083(4) 0.8625(3) 0.1663(3) 0.0298(16) Uani 1 d U . .
H97 H 0.6305 0.8565 0.1376 0.036 Uiso 1 calc R . .
C98 C 0.5466(3) 0.8320(3) 0.1823(3) 0.0258(15) Uani 1 d U . .
H98 H 0.5270 0.8049 0.1646 0.031 Uiso 1 calc R . .
C99 C 0.0679(4) 1.0260(4) 0.1231(3) 0.0275(15) Uani 1 d U . .
C100 C 0.0482(4) 1.0808(4) 0.1413(3) 0.0323(17) Uani 1 d U . .
H100 H 0.0785 1.0950 0.1615 0.039 Uiso 1 calc R . .
C101 C -0.0168(4) 1.1163(4) 0.1304(3) 0.0397(19) Uani 1 d U . .
H101 H -0.0284 1.1549 0.1422 0.048 Uiso 1 calc R . .
C102 C -0.0637(4) 1.0949(4) 0.1025(3) 0.0381(18) Uani 1 d U . .
H102 H -0.1074 1.1182 0.0954 0.046 Uiso 1 calc R . .
C103 C -0.0443(4) 1.0380(4) 0.0851(3) 0.0414(19) Uani 1 d U . .
H103 H -0.0757 1.0223 0.0664 0.050 Uiso 1 calc R . .
C104 C 0.0207(4) 1.0040(4) 0.0949(3) 0.0357(18) Uani 1 d U . .
H104 H 0.0330 0.9659 0.0826 0.043 Uiso 1 calc R . .
C105 C -0.0532(4) 0.8847(4) 0.2382(3) 0.0323(17) Uani 1 d U . .
C106 C -0.0848(4) 0.9264(5) 0.1993(3) 0.047(2) Uani 1 d U . .
H106 H -0.0655 0.9679 0.1847 0.056 Uiso 1 calc R . .
C107 C -0.1453(5) 0.9075(5) 0.1813(4) 0.061(3) Uani 1 d U . .
H107 H -0.1659 0.9358 0.1542 0.073 Uiso 1 calc R . .
C108 C -0.1750(4) 0.8474(5) 0.2030(4) 0.053(2) Uani 1 d U . .
H108 H -0.2159 0.8354 0.1907 0.064 Uiso 1 calc R . .
C109 C -0.1445(4) 0.8037(5) 0.2437(3) 0.048(2) Uani 1 d U . .
H109 H -0.1652 0.7634 0.2593 0.057 Uiso 1 calc R . .
C110 C -0.0821(4) 0.8229(4) 0.2599(3) 0.0404(19) Uani 1 d U . .
H110 H -0.0593 0.7938 0.2856 0.048 Uiso 1 calc R . .
C111 C 0.0525(4) 0.8146(3) 0.1205(3) 0.0259(15) Uani 1 d U . .
C112 C -0.0211(4) 0.8219(4) 0.1200(3) 0.0386(18) Uani 1 d U . .
H112 H -0.0483 0.8075 0.1483 0.046 Uiso 1 calc R . .
C113 C -0.0539(4) 0.8514(4) 0.0761(3) 0.0432(19) Uani 1 d U . .
H113 H -0.1031 0.8581 0.0756 0.052 Uiso 1 calc R . .
C114 C -0.0146(5) 0.8704(4) 0.0341(3) 0.049(2) Uani 1 d U . .
H114 H -0.0371 0.8897 0.0053 0.058 Uiso 1 calc R . .
C115 C 0.0581(5) 0.8611(4) 0.0344(3) 0.0423(19) Uani 1 d U . .
H115 H 0.0847 0.8733 0.0056 0.051 Uiso 1 calc R . .
C116 C 0.0922(4) 0.8334(4) 0.0775(3) 0.0310(16) Uani 1 d U . .
H116 H 0.1415 0.8275 0.0776 0.037 Uiso 1 calc R . .
C117 C 0.2536(4) 1.1063(3) 0.2743(3) 0.0266(15) Uani 1 d U . .
C118 C 0.3182(4) 1.1265(4) 0.2534(3) 0.046(2) Uani 1 d U . .
H118 H 0.3372 1.1083 0.2281 0.056 Uiso 1 calc R . .
C119 C 0.3553(5) 1.1734(4) 0.2696(4) 0.053(2) Uani 1 d U . .
H119 H 0.3988 1.1868 0.2548 0.064 Uiso 1 calc R . .
C120 C 0.3284(4) 1.2003(4) 0.3071(3) 0.0429(19) Uani 1 d U . .
H120 H 0.3526 1.2329 0.3172 0.051 Uiso 1 calc R . .
C121 C 0.2655(5) 1.1784(5) 0.3292(3) 0.057(2) Uani 1 d U . .
H121 H 0.2475 1.1950 0.3555 0.069 Uiso 1 calc R . .
C122 C 0.2280(4) 1.1310(5) 0.3126(3) 0.047(2) Uani 1 d U . .
H122 H 0.1852 1.1163 0.3279 0.056 Uiso 1 calc R . .
C123 C 0.1228(4) 0.9531(4) 0.3989(2) 0.0276(16) Uani 1 d U . .
C124 C 0.0524(4) 0.9547(4) 0.4142(3) 0.0334(17) Uani 1 d U . .
H124 H 0.0224 0.9230 0.4083 0.040 Uiso 1 calc R . .
C125 C 0.0266(4) 1.0038(5) 0.4384(3) 0.047(2) Uani 1 d U . .
H125 H -0.0208 1.0051 0.4488 0.056 Uiso 1 calc R . .
C126 C 0.0722(5) 1.0514(5) 0.4469(3) 0.053(2) Uani 1 d U . .
H126 H 0.0554 1.0845 0.4631 0.063 Uiso 1 calc R . .
C127 C 0.1427(5) 1.0486(5) 0.4310(3) 0.054(2) Uani 1 d U . .
H127 H 0.1731 1.0801 0.4368 0.065 Uiso 1 calc R . .
C128 C 0.1690(4) 1.0000(4) 0.4066(3) 0.0380(18) Uani 1 d U . .
H128 H 0.2162 0.9988 0.3958 0.046 Uiso 1 calc R . .
C129 C 0.3507(3) 0.9416(3) 0.3882(2) 0.0207(14) Uani 1 d U . .
C130 C 0.3643(3) 1.0047(3) 0.3971(3) 0.0257(15) Uani 1 d U . .
H130 H 0.3800 1.0397 0.3721 0.031 Uiso 1 calc R . .
C131 C 0.3541(4) 1.0145(4) 0.4435(3) 0.0307(16) Uani 1 d U . .
H131 H 0.3629 1.0564 0.4496 0.037 Uiso 1 calc R . .
C132 C 0.3312(4) 0.9629(4) 0.4808(3) 0.0290(16) Uani 1 d U . .
H132 H 0.3254 0.9698 0.5120 0.035 Uiso 1 calc R . .
C133 C 0.3168(3) 0.9007(4) 0.4718(3) 0.0274(15) Uani 1 d U . .
H133 H 0.3003 0.8661 0.4968 0.033 Uiso 1 calc R . .
C134 C 0.3270(3) 0.8904(3) 0.4252(2) 0.0196(14) Uani 1 d U . .
H134 H 0.3176 0.8485 0.4192 0.024 Uiso 1 calc R . .
C135 C 0.1212(3) 0.6561(4) 0.3803(2) 0.0231(14) Uani 1 d U . .
C136 C 0.1262(3) 0.5869(4) 0.3811(3) 0.0278(15) Uani 1 d U . .
H136 H 0.1223 0.5727 0.3525 0.033 Uiso 1 calc R . .
C137 C 0.1368(4) 0.5394(4) 0.4239(3) 0.0324(17) Uani 1 d U . .
H137 H 0.1392 0.4932 0.4242 0.039 Uiso 1 calc R . .
C138 C 0.1441(4) 0.5603(4) 0.4666(3) 0.0323(17) Uani 1 d U . .
H138 H 0.1521 0.5282 0.4954 0.039 Uiso 1 calc R . .
C139 C 0.1393(4) 0.6289(4) 0.4657(3) 0.0312(16) Uani 1 d U . .
H139 H 0.1430 0.6432 0.4943 0.037 Uiso 1 calc R . .
C140 C 0.1290(4) 0.6765(4) 0.4229(2) 0.0268(15) Uani 1 d U . .
H140 H 0.1272 0.7227 0.4226 0.032 Uiso 1 calc R . .
C141 C 0.3476(3) 0.6381(3) 0.3666(2) 0.0204(14) Uani 1 d U . .
C142 C 0.3157(4) 0.5858(3) 0.3996(3) 0.0257(15) Uani 1 d U . .
H142 H 0.2754 0.5949 0.4176 0.031 Uiso 1 calc R . .
C143 C 0.3444(4) 0.5199(4) 0.4053(3) 0.0304(16) Uani 1 d U . .
H143 H 0.3245 0.4852 0.4286 0.036 Uiso 1 calc R . .
C144 C 0.4011(4) 0.5045(4) 0.3777(2) 0.0267(15) Uani 1 d U . .
H144 H 0.4190 0.4597 0.3814 0.032 Uiso 1 calc R . .
C145 C 0.4319(4) 0.5572(4) 0.3438(3) 0.0265(15) Uani 1 d U . .
H145 H 0.4706 0.5475 0.3245 0.032 Uiso 1 calc R . .
C146 C 0.4051(3) 0.6240(4) 0.3386(2) 0.0246(15) Uani 1 d U . .
H146 H 0.4261 0.6590 0.3162 0.029 Uiso 1 calc R . .
C147 C 0.2267(3) 0.5874(3) 0.2595(2) 0.0211(14) Uani 1 d U . .
C148 C 0.1579(3) 0.5789(4) 0.2471(2) 0.0254(15) Uani 1 d U . .
H148 H 0.1330 0.6139 0.2261 0.030 Uiso 1 calc R . .
C149 C 0.1270(4) 0.5177(4) 0.2664(3) 0.0331(17) Uani 1 d U . .
H149 H 0.0811 0.5117 0.2581 0.040 Uiso 1 calc R . .
C150 C 0.1632(4) 0.4651(4) 0.2978(3) 0.0352(17) Uani 1 d U . .
H150 H 0.1423 0.4239 0.3100 0.042 Uiso 1 calc R . .
C151 C 0.2309(4) 0.4745(4) 0.3111(3) 0.0323(17) Uani 1 d U . .
H151 H 0.2554 0.4400 0.3328 0.039 Uiso 1 calc R . .
C152 C 0.2620(4) 0.5363(4) 0.2914(3) 0.0278(16) Uani 1 d U . .
H152 H 0.3075 0.5427 0.3001 0.033 Uiso 1 calc R . .
C153 C 0.2530(4) 0.6009(4) 0.0969(3) 0.0311(16) Uani 1 d U . .
C154 C 0.2862(4) 0.5992(4) 0.0526(3) 0.0422(19) Uani 1 d U . .
H154 H 0.2744 0.6318 0.0247 0.051 Uiso 1 calc R . .
C155 C 0.3388(5) 0.5462(4) 0.0509(4) 0.053(2) Uani 1 d U . .
H155 H 0.3610 0.5432 0.0215 0.063 Uiso 1 calc R . .
C156 C 0.3567(5) 0.4998(4) 0.0923(4) 0.055(2) Uani 1 d U . .
H156 H 0.3922 0.4662 0.0909 0.066 Uiso 1 calc R . .
C157 C 0.3237(5) 0.5019(4) 0.1353(4) 0.049(2) Uani 1 d U . .
H157 H 0.3359 0.4693 0.1630 0.059 Uiso 1 calc R . .
C158 C 0.2715(4) 0.5527(4) 0.1379(3) 0.0398(18) Uani 1 d U . .
H158 H 0.2491 0.5542 0.1675 0.048 Uiso 1 calc R . .
C159 C 0.2949(4) 1.2093(4) 0.1037(3) 0.0352(17) Uani 1 d U . .
C160 C 0.2767(6) 1.2785(4) 0.0919(3) 0.054(2) Uani 1 d U . .
H160 H 0.2294 1.2944 0.0888 0.065 Uiso 1 calc R . .
C161 C 0.3315(6) 1.3243(5) 0.0846(4) 0.069(3) Uani 1 d U . .
H161 H 0.3197 1.3708 0.0763 0.083 Uiso 1 calc R . .
C162 C 0.4023(6) 1.3029(5) 0.0893(3) 0.063(3) Uani 1 d U . .
H162 H 0.4376 1.3342 0.0840 0.076 Uiso 1 calc R . .
C163 C 0.4189(5) 1.2345(4) 0.1020(3) 0.051(2) Uani 1 d U . .
H163 H 0.4662 1.2190 0.1060 0.061 Uiso 1 calc R . .
C164 C 0.3660(4) 1.1873(4) 0.1093(3) 0.0420(19) Uani 1 d U . .
H164 H 0.3785 1.1409 0.1179 0.050 Uiso 1 calc R . .
C165 C -0.0996(4) 0.8666(4) 0.4033(3) 0.0352(17) Uani 1 d U . .
C166 C -0.1032(4) 0.9290(5) 0.3703(3) 0.048(2) Uani 1 d U . .
H166 H -0.0766 0.9351 0.3414 0.057 Uiso 1 calc R . .
C167 C -0.1465(5) 0.9829(5) 0.3803(4) 0.058(2) Uani 1 d U . .
H167 H -0.1469 1.0250 0.3583 0.070 Uiso 1 calc R . .
C168 C -0.1870(5) 0.9756(6) 0.4201(4) 0.060(2) Uani 1 d U . .
H168 H -0.2152 1.0124 0.4260 0.072 Uiso 1 calc R . .
C169 C -0.1874(4) 0.9149(6) 0.4521(4) 0.055(2) Uani 1 d U . .
H169 H -0.2177 0.9093 0.4792 0.066 Uiso 1 calc R . .
C170 C -0.1421(4) 0.8595(5) 0.4448(3) 0.047(2) Uani 1 d U . .
H170 H -0.1410 0.8184 0.4679 0.056 Uiso 1 calc R . .
C171 C 0.5463(3) 0.8449(4) 0.3936(3) 0.0271(15) Uani 1 d U . .
C172 C 0.5213(4) 0.8906(4) 0.4207(3) 0.0282(16) Uani 1 d U . .
H172 H 0.4765 0.8858 0.4357 0.034 Uiso 1 calc R . .
C173 C 0.5616(4) 0.9432(4) 0.4260(3) 0.0341(17) Uani 1 d U . .
H173 H 0.5443 0.9731 0.4447 0.041 Uiso 1 calc R . .
C174 C 0.6284(4) 0.9508(4) 0.4029(3) 0.0379(18) Uani 1 d U . .
H174 H 0.6552 0.9868 0.4055 0.045 Uiso 1 calc R . .
C175 C 0.6551(4) 0.9057(4) 0.3762(3) 0.043(2) Uani 1 d U . .
H175 H 0.7003 0.9101 0.3617 0.052 Uiso 1 calc R . .
C176 C 0.6133(4) 0.8533(4) 0.3711(3) 0.0353(18) Uani 1 d U . .
H176 H 0.6305 0.8234 0.3524 0.042 Uiso 1 calc R . .
O9 O 0.6749(3) 0.7872(4) 0.0721(2) 0.0679(19) Uani 1 d U . .
C201 C 0.7211(6) 0.7452(7) 0.1042(4) 0.089(3) Uani 1 d U . .
H20A H 0.7000 0.7019 0.1177 0.106 Uiso 1 calc R . .
H20B H 0.7294 0.7663 0.1307 0.106 Uiso 1 calc R . .
C202 C 0.7856(5) 0.7341(6) 0.0802(4) 0.071(3) Uani 1 d U . .
H20C H 0.7990 0.6858 0.0868 0.086 Uiso 1 calc R . .
H20D H 0.8229 0.7572 0.0913 0.086 Uiso 1 calc R . .
C203 C 0.7758(5) 0.7612(6) 0.0282(4) 0.069(3) Uani 1 d U . .
H20E H 0.7830 0.7252 0.0108 0.083 Uiso 1 calc R . .
H20F H 0.8090 0.7962 0.0151 0.083 Uiso 1 calc R . .
C204 C 0.6999(5) 0.7908(5) 0.0241(3) 0.055(2) Uani 1 d U . .
H20G H 0.6984 0.8377 0.0055 0.066 Uiso 1 calc R . .
H20H H 0.6713 0.7645 0.0084 0.066 Uiso 1 calc R . .
O10 O 1.0151(4) 0.6362(4) -0.0300(2) 0.0687(19) Uani 1 d U . .
C205 C 1.0306(5) 0.6407(5) 0.0165(3) 0.054(2) Uani 1 d U . .
H20I H 1.0796 0.6520 0.0177 0.065 Uiso 1 calc R . .
H20J H 1.0233 0.5977 0.0395 0.065 Uiso 1 calc R . .
C206 C 0.9809(5) 0.6962(5) 0.0286(4) 0.062(2) Uani 1 d U . .
H20K H 1.0018 0.7189 0.0507 0.075 Uiso 1 calc R . .
H20L H 0.9358 0.6788 0.0422 0.075 Uiso 1 calc R . .
C207 C 0.9729(5) 0.7434(5) -0.0220(4) 0.062(2) Uani 1 d U . .
H20M H 0.9269 0.7678 -0.0248 0.074 Uiso 1 calc R . .
H20N H 1.0098 0.7760 -0.0290 0.074 Uiso 1 calc R . .
C208 C 0.9801(5) 0.6970(5) -0.0544(4) 0.059(2) Uani 1 d U . .
H20O H 0.9335 0.6878 -0.0638 0.071 Uiso 1 calc R . .
H20P H 1.0072 0.7173 -0.0835 0.071 Uiso 1 calc R . .
O11 O 0.1547(3) 0.3882(3) 0.5245(2) 0.0537(16) Uani 1 d U . .
C209 C 0.1793(5) 0.3449(5) 0.5676(3) 0.053(2) Uani 1 d U . .
H20Q H 0.2298 0.3491 0.5703 0.064 Uiso 1 calc R . .
H20R H 0.1710 0.2979 0.5683 0.064 Uiso 1 calc R . .
C210 C 0.1374(4) 0.3676(5) 0.6092(3) 0.053(2) Uani 1 d U . .
H21A H 0.1234 0.3287 0.6343 0.063 Uiso 1 calc R . .
H21B H 0.1649 0.3965 0.6234 0.063 Uiso 1 calc R . .
C211 C 0.0730(5) 0.4070(5) 0.5839(3) 0.059(2) Uani 1 d U . .
H21C H 0.0294 0.3886 0.5996 0.071 Uiso 1 calc R . .
H21D H 0.0731 0.4547 0.5847 0.071 Uiso 1 calc R . .
C212 C 0.0792(5) 0.3990(5) 0.5327(3) 0.055(2) Uani 1 d U . .
H21E H 0.0539 0.3602 0.5292 0.066 Uiso 1 calc R . .
H21F H 0.0606 0.4396 0.5104 0.066 Uiso 1 calc R . .
O12A O 0.0401(9) 0.3467(9) 0.3643(6) 0.080 Uiso 0.402(8) d PDU F 1
C213 C 0.0614(13) 0.2763(9) 0.3790(8) 0.060(6) Uiso 0.402(8) d PDU F 1
H21G H 0.0199 0.2491 0.3860 0.071 Uiso 0.402(8) calc PR F 1
H21H H 0.0897 0.2622 0.3534 0.071 Uiso 0.402(8) calc PR F 1
C214 C 0.1018(13) 0.2672(10) 0.4211(8) 0.066(6) Uiso 0.402(8) d PDU F 1
H21I H 0.1411 0.2339 0.4210 0.080 Uiso 0.402(8) calc PR F 1
H21J H 0.0726 0.2528 0.4502 0.080 Uiso 0.402(8) calc PR F 1
C215 C 0.1280(14) 0.3371(12) 0.4173(12) 0.064(7) Uiso 0.402(8) d PDU F 1
H21K H 0.1425 0.3432 0.4483 0.077 Uiso 0.402(8) calc PR F 1
H21L H 0.1666 0.3475 0.3935 0.077 Uiso 0.402(8) calc PR F 1
C216 C 0.0629(12) 0.3763(9) 0.4017(8) 0.061(6) Uiso 0.402(8) d PDU F 1
H21M H 0.0278 0.3720 0.4281 0.074 Uiso 0.402(8) calc PR F 1
H21N H 0.0717 0.4241 0.3893 0.074 Uiso 0.402(8) calc PR F 1
O12B O 0.1402(5) 0.3169(5) 0.3700(3) 0.059(3) Uiso 0.598(8) d PDU F 2
C313 C 0.1042(8) 0.2552(7) 0.3800(5) 0.045(4) Uiso 0.598(8) d PDU F 2
H31A H 0.1235 0.2249 0.3601 0.054 Uiso 0.598(8) calc PR F 2
H31B H 0.0537 0.2639 0.3747 0.054 Uiso 0.598(8) calc PR F 2
C314 C 0.1179(9) 0.2271(7) 0.4309(5) 0.057(4) Uiso 0.598(8) d PDU F 2
H31C H 0.1639 0.2025 0.4347 0.069 Uiso 0.598(8) calc PR F 2
H31D H 0.0815 0.1964 0.4460 0.069 Uiso 0.598(8) calc PR F 2
C315 C 0.1163(9) 0.2874(7) 0.4523(5) 0.066(5) Uiso 0.598(8) d PDU F 2
H31E H 0.0726 0.2908 0.4711 0.079 Uiso 0.598(8) calc PR F 2
H31F H 0.1561 0.2845 0.4732 0.079 Uiso 0.598(8) calc PR F 2
C316 C 0.1210(12) 0.3451(7) 0.4121(6) 0.057(5) Uiso 0.598(8) d PDU F 2
H31G H 0.1569 0.3748 0.4172 0.069 Uiso 0.598(8) calc PR F 2
H31H H 0.0757 0.3710 0.4077 0.069 Uiso 0.598(8) calc PR F 2
O13A O 0.7387(4) 0.9969(4) 0.0866(3) 0.025 Uiso 0.560(8) d PDU G 1
C217 C 0.7399(9) 0.9470(6) 0.0591(5) 0.034(3) Uiso 0.560(8) d PDU G 1
H21O H 0.6922 0.9340 0.0556 0.041 Uiso 0.560(8) calc PR G 1
H21P H 0.7683 0.9068 0.0744 0.041 Uiso 0.560(8) calc PR G 1
C218 C 0.7714(10) 0.9791(8) 0.0121(5) 0.062(4) Uiso 0.560(8) d PDU G 1
H21Q H 0.7571 0.9582 -0.0132 0.075 Uiso 0.560(8) calc PR G 1
H21R H 0.8229 0.9771 0.0127 0.075 Uiso 0.560(8) calc PR G 1
C219 C 0.7412(13) 1.0498(8) 0.0056(5) 0.073(5) Uiso 0.560(8) d PDU G 1
H21S H 0.7705 1.0817 -0.0167 0.087 Uiso 0.560(8) calc PR G 1
H21T H 0.6933 1.0542 -0.0062 0.087 Uiso 0.560(8) calc PR G 1
C220 C 0.7415(7) 1.0612(6) 0.0545(4) 0.036(3) Uiso 0.560(8) d PDU G 1
H22A H 0.7843 1.0828 0.0590 0.043 Uiso 0.560(8) calc PR G 1
H22B H 0.7007 1.0903 0.0601 0.043 Uiso 0.560(8) calc PR G 1
O13B O 0.7914(7) 0.9450(7) 0.0514(5) 0.055(4) Uiso 0.440(8) d PDU G 2
C317 C 0.7242(10) 0.9750(12) 0.0624(8) 0.061(6) Uiso 0.440(8) d PDU G 2
H31I H 0.7236 0.9831 0.0948 0.073 Uiso 0.440(8) calc PR G 2
H31J H 0.6867 0.9450 0.0610 0.073 Uiso 0.440(8) calc PR G 2
C318 C 0.7137(11) 1.0391(11) 0.0268(9) 0.080(6) Uiso 0.440(8) d PDU G 2
H31K H 0.6716 1.0388 0.0085 0.096 Uiso 0.440(8) calc PR G 2
H31L H 0.7086 1.0770 0.0424 0.096 Uiso 0.440(8) calc PR G 2
C319 C 0.7757(11) 1.0439(9) -0.0039(7) 0.061(6) Uiso 0.440(8) d PDU G 2
H31M H 0.8082 1.0742 0.0047 0.073 Uiso 0.440(8) calc PR G 2
H31N H 0.7633 1.0615 -0.0374 0.073 Uiso 0.440(8) calc PR G 2
C320 C 0.8086(11) 0.9752(10) 0.0029(6) 0.055(5) Uiso 0.440(8) d PDU G 2
H32A H 0.7892 0.9508 -0.0187 0.066 Uiso 0.440(8) calc PR G 2
H32B H 0.8597 0.9764 -0.0027 0.066 Uiso 0.440(8) calc PR G 2
O14A O 0.3126(6) 0.2155(6) 0.4498(4) 0.053(4) Uiso 0.503(12) d PDU H 1
C221 C 0.3145(10) 0.2834(8) 0.4227(5) 0.046(5) Uiso 0.503(12) d PDU H 1
H22C H 0.2708 0.2971 0.4056 0.056 Uiso 0.503(12) calc PR H 1
H22D H 0.3539 0.2881 0.3993 0.056 Uiso 0.503(12) calc PR H 1
C222 C 0.3233(9) 0.3252(6) 0.4574(6) 0.041(4) Uiso 0.503(12) d PDU H 1
H22E H 0.2776 0.3429 0.4676 0.049 Uiso 0.503(12) calc PR H 1
H22F H 0.3527 0.3631 0.4435 0.049 Uiso 0.503(12) calc PR H 1
C223 C 0.3581(11) 0.2779(8) 0.4982(6) 0.049(5) Uiso 0.503(12) d PDU H 1
H22G H 0.4093 0.2758 0.4930 0.058 Uiso 0.503(12) calc PR H 1
H22H H 0.3467 0.2913 0.5283 0.058 Uiso 0.503(12) calc PR H 1
C224 C 0.3284(14) 0.2126(9) 0.4983(6) 0.047(5) Uiso 0.503(12) d PDU H 1
H22I H 0.3626 0.1752 0.5100 0.056 Uiso 0.503(12) calc PR H 1
H22J H 0.2857 0.2062 0.5188 0.056 Uiso 0.503(12) calc PR H 1
O14B O 0.3929(6) 0.3099(6) 0.4547(4) 0.053(4) Uiso 0.497(12) d PDU H 2
C321 C 0.3826(9) 0.2740(9) 0.5044(5) 0.041(4) Uiso 0.497(12) d PDU H 2
H32C H 0.3646 0.3051 0.5240 0.049 Uiso 0.497(12) calc PR H 2
H32D H 0.4270 0.2521 0.5174 0.049 Uiso 0.497(12) calc PR H 2
C322 C 0.3312(15) 0.2235(12) 0.5040(8) 0.067(6) Uiso 0.497(12) d PDU H 2
H32E H 0.3551 0.1790 0.5064 0.081 Uiso 0.497(12) calc PR H 2
H32F H 0.2975 0.2207 0.5312 0.081 Uiso 0.497(12) calc PR H 2
C323 C 0.2953(11) 0.2446(11) 0.4593(8) 0.073(6) Uiso 0.497(12) d PDU H 2
H32G H 0.2449 0.2530 0.4653 0.088 Uiso 0.497(12) calc PR H 2
H32H H 0.3014 0.2098 0.4409 0.088 Uiso 0.497(12) calc PR H 2
C324 C 0.3275(10) 0.3077(11) 0.4328(7) 0.068(5) Uiso 0.497(12) d PDU H 2
H32I H 0.3353 0.3072 0.3989 0.081 Uiso 0.497(12) calc PR H 2
H32J H 0.2966 0.3471 0.4350 0.081 Uiso 0.497(12) calc PR H 2

loop_
_atom_site_aniso_label
_atom_site_aniso_U_11
_atom_site_aniso_U_22
_atom_site_aniso_U_33
_atom_site_aniso_U_23
_atom_site_aniso_U_13
_atom_site_aniso_U_12
Nd1 0.01923(17) 0.01341(17) 0.01652(18) -0.00422(14) -0.00064(14) -0.00440(13)
Nd2 0.02408(18) 0.01353(18) 0.0208(2) -0.00364(15) -0.00332(15) -0.00431(14)
Nd3 0.02683(19) 0.01927(19) 0.01871(19) -0.00576(16) 0.00140(15) -0.01107(15)
Nd4 0.02408(19) 0.01491(18) 0.0261(2) -0.00805(16) 0.00358(15) -0.00606(14)
Se1 0.0223(3) 0.0134(3) 0.0195(3) -0.0040(3) 0.0016(3) -0.0046(3)
Se2 0.0230(3) 0.0158(3) 0.0197(4) -0.0054(3) -0.0036(3) -0.0069(3)
Se3 0.0217(3) 0.0164(3) 0.0217(4) -0.0056(3) -0.0048(3) -0.0041(3)
Se4 0.0284(4) 0.0199(4) 0.0225(4) -0.0066(3) -0.0049(3) -0.0076(3)
Se5 0.0336(4) 0.0177(4) 0.0268(4) -0.0051(3) -0.0005(3) -0.0110(3)
Se6 0.0226(3) 0.0184(3) 0.0260(4) -0.0085(3) 0.0020(3) -0.0073(3)
Se7 0.0323(4) 0.0255(4) 0.0260(4) -0.0131(3) 0.0058(3) -0.0132(3)
Se8 0.0251(3) 0.0190(3) 0.0212(4) -0.0087(3) -0.0007(3) -0.0074(3)
Se9 0.0268(4) 0.0173(3) 0.0267(4) -0.0019(3) 0.0022(3) -0.0003(3)
C1 0.030(3) 0.018(3) 0.017(3) -0.004(3) 0.002(3) -0.014(3)
C2 0.028(3) 0.036(4) 0.018(4) -0.008(3) 0.000(3) -0.014(3)
C3 0.042(4) 0.031(4) 0.030(4) -0.017(3) -0.003(3) -0.011(3)
C4 0.047(4) 0.030(4) 0.027(4) -0.017(3) 0.000(3) -0.004(3)
C5 0.032(4) 0.026(4) 0.031(4) -0.011(3) -0.008(3) 0.001(3)
C6 0.031(3) 0.019(3) 0.027(4) -0.007(3) -0.007(3) -0.003(3)
C7 0.027(3) 0.022(4) 0.022(4) -0.002(3) -0.007(3) -0.011(3)
C8 0.026(3) 0.036(4) 0.033(4) -0.008(3) -0.005(3) -0.005(3)
C9 0.033(4) 0.042(5) 0.046(5) -0.006(4) -0.009(3) -0.009(3)
C10 0.045(4) 0.030(4) 0.043(4) -0.003(3) -0.019(4) -0.021(3)
C11 0.055(4) 0.023(4) 0.032(4) -0.011(3) -0.015(3) -0.005(3)
C12 0.037(4) 0.024(4) 0.028(4) -0.005(3) -0.007(3) -0.006(3)
C13 0.039(4) 0.031(4) 0.020(4) -0.008(3) -0.007(3) -0.001(3)
C14 0.066(5) 0.038(4) 0.032(4) 0.002(4) -0.013(4) -0.011(4)
C15 0.084(6) 0.045(5) 0.036(5) 0.002(4) -0.010(4) -0.005(4)
C16 0.065(5) 0.068(6) 0.032(5) -0.010(4) -0.008(4) 0.020(4)
C17 0.039(5) 0.099(7) 0.035(5) -0.009(5) -0.007(4) -0.003(4)
C18 0.039(4) 0.064(5) 0.031(4) -0.007(4) -0.003(3) -0.011(4)
C19 0.022(3) 0.023(3) 0.034(4) -0.019(3) 0.005(3) -0.010(3)
C20 0.033(4) 0.032(4) 0.049(5) -0.012(4) 0.010(3) -0.010(3)
C21 0.030(4) 0.045(5) 0.064(5) -0.024(4) 0.007(4) -0.027(3)
C22 0.033(4) 0.067(5) 0.055(5) -0.029(4) 0.001(4) -0.027(4)
C23 0.034(4) 0.058(5) 0.041(5) -0.013(4) -0.006(3) -0.013(4)
C24 0.025(4) 0.035(4) 0.038(4) -0.013(3) -0.001(3) -0.005(3)
C25 0.024(3) 0.023(4) 0.031(4) -0.006(3) 0.008(3) -0.009(3)
C26 0.028(4) 0.041(4) 0.045(5) -0.018(4) 0.002(3) -0.009(3)
C27 0.027(4) 0.052(5) 0.069(6) -0.021(4) 0.007(4) -0.009(4)
C28 0.030(4) 0.045(5) 0.074(6) -0.022(4) 0.019(4) -0.007(4)
C29 0.040(4) 0.034(4) 0.056(5) -0.022(4) 0.020(4) -0.011(3)
C30 0.033(4) 0.033(4) 0.046(5) -0.017(4) 0.001(3) -0.012(3)
C31 0.045(4) 0.023(4) 0.020(3) -0.004(3) -0.010(3) -0.012(3)
C32 0.065(5) 0.032(4) 0.025(4) -0.008(3) 0.001(3) -0.009(4)
C33 0.088(5) 0.053(5) 0.028(4) -0.006(4) -0.009(4) -0.018(5)
C34 0.083(5) 0.049(5) 0.034(4) -0.008(4) -0.027(4) -0.019(5)
C35 0.053(5) 0.047(5) 0.044(5) -0.006(4) -0.020(4) -0.015(4)
C36 0.051(4) 0.030(4) 0.034(4) -0.015(3) -0.004(3) -0.016(3)
C37 0.024(3) 0.023(3) 0.023(3) -0.007(3) 0.001(3) -0.003(3)
C38 0.033(4) 0.024(4) 0.022(3) -0.009(3) -0.002(3) -0.013(3)
C39 0.034(4) 0.024(4) 0.035(4) -0.007(3) 0.001(3) -0.011(3)
C40 0.029(4) 0.027(4) 0.044(4) -0.016(3) -0.001(3) -0.013(3)
C41 0.036(4) 0.025(4) 0.042(4) -0.013(3) -0.008(3) -0.004(3)
C42 0.039(4) 0.020(4) 0.030(4) -0.005(3) -0.004(3) -0.005(3)
C43 0.030(4) 0.028(4) 0.029(4) -0.007(3) 0.000(3) 0.006(3)
C44 0.042(4) 0.039(4) 0.028(4) -0.004(3) 0.001(3) 0.011(3)
C45 0.057(5) 0.071(5) 0.032(5) -0.007(4) -0.006(4) 0.007(4)
C46 0.058(5) 0.082(6) 0.041(5) -0.026(4) -0.005(4) -0.012(5)
C47 0.067(5) 0.063(5) 0.037(5) -0.028(4) 0.002(4) -0.021(4)
C48 0.043(4) 0.040(4) 0.030(4) -0.015(3) 0.002(3) -0.009(3)
O1 0.025(2) 0.020(2) 0.019(2) -0.0021(19) -0.0018(19) -0.0087(19)
C49 0.026(3) 0.022(4) 0.038(4) -0.004(3) -0.005(3) -0.003(3)
C50 0.037(4) 0.026(4) 0.038(4) -0.007(3) 0.000(3) -0.013(3)
C51 0.035(4) 0.023(4) 0.034(4) -0.001(3) 0.004(3) -0.012(3)
C52 0.036(4) 0.021(3) 0.022(4) -0.004(3) -0.003(3) -0.003(3)
O2 0.029(2) 0.032(3) 0.018(2) -0.011(2) 0.0002(19) -0.010(2)
C53 0.034(4) 0.032(4) 0.030(4) -0.012(3) 0.009(3) -0.009(3)
C54 0.057(4) 0.023(4) 0.026(4) -0.005(3) 0.011(3) -0.008(3)
C55 0.064(5) 0.028(4) 0.016(3) 0.000(3) -0.004(3) -0.007(3)
C56 0.037(4) 0.024(4) 0.023(4) -0.003(3) -0.010(3) -0.006(3)
O3 0.024(2) 0.023(3) 0.046(3) -0.018(2) -0.010(2) 0.000(2)
C57 0.027(3) 0.032(4) 0.044(4) -0.014(4) -0.003(3) -0.006(3)
C58 0.049(4) 0.034(4) 0.066(6) -0.025(4) -0.001(4) -0.001(3)
C59 0.041(4) 0.043(5) 0.069(6) -0.037(4) 0.001(4) -0.014(4)
C60 0.025(3) 0.035(4) 0.069(5) -0.029(4) -0.005(4) -0.006(3)
O4 0.035(3) 0.015(2) 0.031(3) 0.002(2) -0.010(2) -0.006(2)
C61 0.039(4) 0.028(4) 0.034(4) -0.004(3) -0.015(3) -0.007(3)
C62 0.042(4) 0.024(4) 0.039(4) -0.002(3) -0.016(3) -0.002(3)
C63 0.052(4) 0.020(3) 0.030(4) -0.010(3) -0.014(3) 0.004(3)
C64 0.046(4) 0.031(4) 0.028(4) 0.004(3) -0.002(3) -0.009(3)
O5 0.049(3) 0.026(3) 0.026(3) -0.009(2) -0.003(2) -0.020(2)
C65 0.051(4) 0.035(4) 0.026(4) -0.011(3) -0.006(3) -0.015(3)
C68 0.067(5) 0.035(4) 0.031(4) -0.002(3) -0.009(4) -0.025(4)
O6 0.036(3) 0.040(3) 0.028(3) -0.014(2) 0.008(2) -0.018(2)
C69 0.034(4) 0.041(4) 0.035(4) -0.020(3) 0.001(3) -0.019(3)
C70 0.035(4) 0.051(5) 0.043(5) -0.017(4) 0.010(3) -0.022(4)
C71 0.047(4) 0.066(5) 0.045(5) -0.023(4) 0.014(4) -0.023(4)
C72 0.048(4) 0.048(5) 0.031(4) -0.021(4) 0.016(3) -0.023(4)
O7 0.049(3) 0.022(3) 0.052(3) -0.017(2) -0.002(3) -0.011(2)
C73 0.060(5) 0.034(4) 0.064(5) -0.019(4) 0.018(4) -0.018(4)
O8 0.032(3) 0.026(3) 0.042(3) -0.014(2) 0.006(2) 0.001(2)
C77 0.031(4) 0.031(4) 0.040(4) -0.008(3) -0.005(3) 0.002(3)
C78 0.039(4) 0.059(5) 0.048(5) -0.014(4) 0.008(4) 0.001(4)
C79 0.027(4) 0.050(5) 0.067(6) -0.020(4) 0.006(4) -0.001(3)
C80 0.041(4) 0.042(5) 0.063(5) -0.033(4) 0.007(4) -0.006(4)
Zn1 0.0178(4) 0.0195(4) 0.0197(4) -0.0039(3) 0.0005(3) -0.0064(3)
Zn2 0.0189(4) 0.0226(4) 0.0182(4) -0.0021(3) -0.0020(3) -0.0045(3)
Zn3 0.0189(4) 0.0207(4) 0.0189(4) -0.0053(3) 0.0006(3) -0.0053(3)
Zn4 0.0174(4) 0.0201(4) 0.0170(4) -0.0037(3) -0.0015(3) -0.0072(3)
Zn5 0.0169(4) 0.0169(4) 0.0140(4) -0.0027(3) -0.0020(3) -0.0054(3)
Zn6 0.0184(4) 0.0189(4) 0.0174(4) -0.0002(3) 0.0023(3) -0.0023(3)
Zn7 0.0140(4) 0.0235(4) 0.0172(4) -0.0017(3) 0.0022(3) -0.0056(3)
Zn8 0.0141(3) 0.0159(4) 0.0185(4) -0.0069(3) -0.0005(3) -0.0066(3)
Se10 0.0163(3) 0.0190(3) 0.0157(3) -0.0028(3) -0.0007(2) -0.0054(3)
Se11 0.0215(3) 0.0181(3) 0.0202(4) -0.0042(3) 0.0037(3) -0.0064(3)
Se12 0.0196(3) 0.0219(4) 0.0183(3) -0.0045(3) -0.0006(3) -0.0051(3)
Se13 0.0172(3) 0.0172(3) 0.0210(4) -0.0045(3) -0.0003(3) -0.0068(3)
Se14 0.0259(4) 0.0215(4) 0.0196(4) -0.0004(3) -0.0024(3) -0.0038(3)
Se15 0.0205(3) 0.0271(4) 0.0225(4) -0.0040(3) 0.0008(3) -0.0025(3)
Se16 0.0195(3) 0.0223(4) 0.0222(4) -0.0028(3) -0.0021(3) -0.0059(3)
Se17 0.0200(3) 0.0211(4) 0.0235(4) -0.0036(3) 0.0007(3) -0.0021(3)
Se18 0.0196(3) 0.0267(4) 0.0204(4) -0.0036(3) 0.0024(3) -0.0069(3)
Se19 0.0193(3) 0.0195(3) 0.0196(4) -0.0054(3) -0.0001(3) -0.0065(3)
Se20 0.0168(3) 0.0268(4) 0.0192(4) -0.0020(3) -0.0010(3) -0.0078(3)
Se21 0.0173(3) 0.0213(3) 0.0169(3) -0.0042(3) -0.0027(3) -0.0060(3)
Se22 0.0192(3) 0.0199(3) 0.0188(3) -0.0041(3) -0.0014(3) -0.0069(3)
Se23 0.0310(4) 0.0302(4) 0.0306(4) -0.0122(3) -0.0074(3) -0.0063(3)
Se24 0.0359(4) 0.0276(4) 0.0336(4) 0.0029(3) 0.0040(3) -0.0017(3)
Se25 0.0291(4) 0.0396(5) 0.0412(5) 0.0012(4) 0.0130(3) -0.0086(3)
Se26 0.0269(4) 0.0280(4) 0.0337(4) -0.0033(3) -0.0085(3) -0.0105(3)
C81 0.023(3) 0.017(3) 0.026(3) -0.008(3) 0.003(3) -0.004(3)
C82 0.030(4) 0.036(4) 0.027(4) -0.009(3) 0.000(3) -0.003(3)
C83 0.041(4) 0.053(5) 0.028(4) -0.002(4) 0.003(3) 0.000(4)
C84 0.044(4) 0.064(6) 0.035(4) -0.003(4) 0.013(4) 0.003(4)
C85 0.028(4) 0.048(5) 0.045(4) 0.002(4) 0.008(3) 0.001(4)
C86 0.024(3) 0.024(4) 0.032(4) -0.007(3) 0.000(3) -0.004(3)
C87 0.025(3) 0.027(4) 0.018(3) -0.003(3) 0.000(3) -0.002(3)
C88 0.032(4) 0.017(3) 0.036(4) -0.006(3) 0.006(3) -0.010(3)
C89 0.034(4) 0.032(4) 0.042(5) -0.004(3) 0.013(3) -0.009(3)
C90 0.032(4) 0.038(4) 0.032(4) -0.007(3) 0.006(3) 0.002(3)
C91 0.034(4) 0.037(4) 0.027(4) -0.012(3) -0.005(3) 0.002(3)
C92 0.023(3) 0.026(4) 0.026(4) -0.008(3) -0.009(3) -0.006(3)
C93 0.012(3) 0.019(3) 0.030(4) 0.000(3) -0.006(3) -0.002(2)
C94 0.020(3) 0.030(4) 0.028(4) -0.006(3) 0.000(3) -0.006(3)
C95 0.026(3) 0.026(4) 0.044(4) -0.015(3) 0.000(3) -0.009(3)
C96 0.023(3) 0.025(4) 0.054(5) -0.010(3) 0.011(3) -0.010(3)
C97 0.028(4) 0.022(4) 0.042(4) -0.014(3) 0.011(3) -0.003(3)
C98 0.027(3) 0.022(4) 0.029(4) -0.008(3) 0.009(3) -0.006(3)
C99 0.035(4) 0.023(4) 0.021(4) 0.003(3) -0.004(3) 0.002(3)
C100 0.042(4) 0.032(4) 0.024(4) -0.007(3) -0.009(3) 0.003(3)
C101 0.038(4) 0.045(5) 0.038(4) -0.016(4) -0.002(3) 0.006(3)
C102 0.035(4) 0.038(4) 0.036(4) 0.002(3) -0.008(3) 0.007(3)
C103 0.043(4) 0.033(4) 0.047(5) -0.003(4) -0.019(4) -0.001(3)
C104 0.043(4) 0.021(4) 0.043(5) -0.006(3) -0.012(3) 0.001(3)
C105 0.022(3) 0.037(4) 0.038(4) -0.011(3) -0.001(3) 0.002(3)
C106 0.038(4) 0.051(5) 0.047(5) -0.002(4) -0.010(4) 0.005(4)
C107 0.038(5) 0.075(6) 0.067(6) -0.009(5) -0.027(4) 0.007(4)
C108 0.021(4) 0.068(5) 0.080(6) -0.034(5) -0.012(4) 0.003(4)
C109 0.025(4) 0.051(5) 0.070(6) -0.020(4) 0.002(4) -0.004(3)
C110 0.033(4) 0.042(4) 0.045(5) -0.007(4) 0.000(3) -0.006(3)
C111 0.031(3) 0.018(3) 0.030(4) -0.005(3) -0.016(3) -0.001(3)
C112 0.033(4) 0.030(4) 0.052(4) -0.007(4) -0.009(3) -0.002(3)
C113 0.040(4) 0.033(4) 0.061(5) -0.014(4) -0.035(3) -0.002(3)
C114 0.064(5) 0.033(4) 0.051(5) -0.007(4) -0.034(4) -0.004(4)
C115 0.066(4) 0.030(4) 0.031(4) -0.006(3) -0.020(4) -0.002(4)
C116 0.040(4) 0.029(4) 0.026(4) -0.008(3) -0.011(3) -0.003(3)
C117 0.030(3) 0.021(4) 0.026(4) 0.001(3) -0.003(3) -0.001(3)
C118 0.041(4) 0.029(4) 0.074(6) -0.023(4) 0.023(4) -0.008(3)
C119 0.046(5) 0.035(5) 0.086(6) -0.026(4) 0.015(4) -0.018(4)
C120 0.047(4) 0.034(4) 0.049(5) -0.006(4) -0.016(4) -0.010(3)
C121 0.059(5) 0.082(6) 0.042(5) -0.035(5) 0.004(4) -0.025(5)
C122 0.039(4) 0.072(6) 0.035(4) -0.020(4) 0.004(3) -0.022(4)
C123 0.027(3) 0.043(4) 0.015(3) -0.011(3) -0.002(3) 0.002(3)
C124 0.029(3) 0.045(4) 0.027(4) -0.011(3) 0.000(3) -0.002(3)
C125 0.037(4) 0.075(6) 0.033(4) -0.024(4) 0.007(3) 0.001(4)
C126 0.046(4) 0.073(6) 0.050(5) -0.039(5) -0.007(4) 0.012(4)
C127 0.043(4) 0.071(6) 0.062(6) -0.042(5) -0.009(4) 0.005(4)
C128 0.027(4) 0.055(5) 0.040(4) -0.027(4) -0.006(3) 0.001(3)
C129 0.017(3) 0.022(3) 0.022(3) -0.004(3) 0.001(3) -0.005(3)
C130 0.026(3) 0.021(3) 0.030(4) -0.003(3) 0.001(3) -0.008(3)
C131 0.037(4) 0.024(4) 0.033(4) -0.011(3) 0.006(3) -0.008(3)
C132 0.028(4) 0.038(4) 0.024(4) -0.013(3) -0.001(3) -0.001(3)
C133 0.025(3) 0.025(3) 0.031(4) -0.002(3) 0.000(3) 0.001(3)
C134 0.018(3) 0.020(3) 0.022(3) -0.005(3) -0.002(3) -0.002(3)
C135 0.021(3) 0.028(3) 0.018(3) 0.001(3) 0.000(3) -0.010(3)
C136 0.026(3) 0.032(4) 0.029(4) -0.010(3) -0.006(3) -0.009(3)
C137 0.038(4) 0.023(4) 0.037(4) -0.005(3) 0.002(3) -0.015(3)
C138 0.037(4) 0.031(4) 0.026(4) 0.003(3) -0.003(3) -0.015(3)
C139 0.039(4) 0.036(4) 0.020(3) -0.005(3) -0.003(3) -0.012(3)
C140 0.035(4) 0.023(3) 0.023(4) -0.003(3) -0.003(3) -0.009(3)
C141 0.026(3) 0.017(3) 0.019(3) -0.005(3) -0.003(3) -0.004(3)
C142 0.029(4) 0.023(3) 0.026(4) -0.005(3) 0.003(3) -0.013(3)
C143 0.038(4) 0.028(4) 0.024(4) -0.001(3) 0.001(3) -0.014(3)
C144 0.035(4) 0.023(3) 0.021(4) -0.002(3) -0.010(3) -0.002(3)
C145 0.023(3) 0.028(4) 0.028(4) -0.004(3) -0.006(3) -0.006(3)
C146 0.019(3) 0.026(3) 0.025(4) 0.004(3) -0.002(3) -0.007(3)
C147 0.024(3) 0.022(3) 0.021(3) -0.009(3) 0.002(3) -0.012(3)
C148 0.023(3) 0.030(4) 0.022(4) 0.002(3) -0.006(3) -0.010(3)
C149 0.033(4) 0.041(4) 0.028(4) -0.008(3) -0.006(3) -0.021(3)
C150 0.046(4) 0.028(4) 0.036(4) -0.009(3) 0.002(3) -0.025(3)
C151 0.034(4) 0.021(4) 0.039(4) 0.001(3) -0.001(3) -0.012(3)
C152 0.023(3) 0.027(4) 0.035(4) -0.008(3) -0.004(3) -0.012(3)
C153 0.030(4) 0.028(4) 0.040(4) -0.013(3) -0.005(3) -0.013(3)
C154 0.049(5) 0.034(4) 0.048(4) -0.018(4) 0.001(4) -0.013(3)
C155 0.060(5) 0.038(5) 0.071(5) -0.034(4) 0.016(4) -0.019(4)
C156 0.045(5) 0.030(4) 0.098(6) -0.029(4) 0.000(4) -0.008(4)
C157 0.053(5) 0.021(4) 0.075(5) -0.011(4) -0.017(4) -0.009(3)
C158 0.042(4) 0.028(4) 0.054(5) -0.015(3) -0.005(4) -0.011(3)
C159 0.061(4) 0.026(4) 0.019(4) -0.005(3) 0.004(3) -0.009(3)
C160 0.087(5) 0.029(4) 0.046(5) -0.008(4) -0.006(5) -0.002(4)
C161 0.123(7) 0.027(4) 0.060(6) -0.006(4) -0.034(6) -0.021(4)
C162 0.112(6) 0.042(4) 0.039(5) 0.000(4) -0.026(5) -0.046(5)
C163 0.073(5) 0.039(4) 0.042(5) -0.004(4) -0.008(4) -0.030(4)
C164 0.060(4) 0.027(4) 0.039(5) -0.003(4) 0.000(4) -0.020(3)
C165 0.017(3) 0.056(4) 0.040(4) -0.022(4) 0.001(3) -0.012(3)
C166 0.037(4) 0.060(5) 0.045(5) -0.012(4) 0.002(4) 0.007(4)
C167 0.041(5) 0.067(5) 0.074(6) -0.034(5) -0.001(4) 0.003(4)
C168 0.035(4) 0.077(5) 0.085(6) -0.050(5) 0.004(4) -0.014(4)
C169 0.033(4) 0.092(6) 0.054(5) -0.047(4) 0.010(4) -0.015(4)
C170 0.030(4) 0.073(5) 0.045(5) -0.023(4) 0.002(3) -0.023(4)
C171 0.024(3) 0.031(4) 0.026(4) -0.003(3) -0.005(3) -0.006(3)
C172 0.022(3) 0.031(4) 0.033(4) -0.008(3) -0.003(3) -0.003(3)
C173 0.036(4) 0.029(4) 0.042(4) -0.016(3) -0.011(3) 0.001(3)
C174 0.033(4) 0.034(4) 0.052(5) -0.015(4) -0.010(3) -0.013(3)
C175 0.036(4) 0.057(5) 0.043(5) -0.022(4) 0.004(3) -0.023(4)
C176 0.030(4) 0.046(4) 0.036(4) -0.019(4) 0.005(3) -0.018(3)
O9 0.053(4) 0.101(5) 0.057(4) -0.036(4) 0.001(3) 0.005(4)
C201 0.090(7) 0.109(8) 0.055(5) -0.006(6) 0.012(5) 0.020(6)
C202 0.056(5) 0.080(7) 0.062(6) 0.016(5) 0.000(4) 0.000(5)
C203 0.051(5) 0.093(7) 0.054(5) -0.003(5) 0.001(4) 0.007(5)
C204 0.050(5) 0.066(6) 0.049(5) -0.015(5) -0.002(4) 0.005(4)
O10 0.082(5) 0.083(5) 0.052(4) -0.040(4) -0.010(3) 0.008(4)
C205 0.056(5) 0.066(5) 0.049(5) -0.024(4) -0.004(4) -0.018(4)
C206 0.081(6) 0.057(5) 0.059(5) -0.032(4) 0.026(5) -0.024(5)
C207 0.068(6) 0.061(5) 0.063(5) -0.028(4) 0.006(5) -0.009(5)
C208 0.065(6) 0.062(6) 0.055(5) -0.019(4) -0.006(4) -0.012(5)
O11 0.060(4) 0.054(4) 0.046(3) -0.006(3) 0.010(3) -0.029(3)
C209 0.044(4) 0.057(5) 0.062(5) -0.015(4) 0.003(4) -0.027(4)
C210 0.049(5) 0.065(6) 0.050(5) -0.018(4) 0.002(4) -0.028(4)
C211 0.053(5) 0.068(6) 0.059(5) -0.017(5) 0.006(4) -0.020(4)
C212 0.061(5) 0.047(5) 0.057(5) -0.004(4) 0.001(4) -0.028(4)

loop_
_atom_type_symbol
_atom_type_description
_atom_type_scat_dispersion_real
_atom_type_scat_dispersion_imag
_atom_type_scat_source
C C 0.0033 0.0016 'International Tables Vol C Tables 4.2.6.8 and 6.1.1.4'
H H 0.0000 0.0000 'International Tables Vol C Tables 4.2.6.8 and 6.1.1.4'
O O 0.0106 0.0060 'International Tables Vol C Tables 4.2.6.8 and 6.1.1.4'
Zn Zn 0.2839 1.4301 'International Tables Vol C Tables 4.2.6.8 and 6.1.1.4'
Se Se -0.0929 2.2259 'International Tables Vol C Tables 4.2.6.8 and 6.1.1.4'
Nd Nd -0.1943 3.0179 'International Tables Vol C Tables 4.2.6.8 and 6.1.1.4'

loop_
_geom_angle_atom_site_label_1
_geom_angle_atom_site_label_2
_geom_angle_atom_site_label_3
_geom_angle
_geom_angle_site_symmetry_1
_geom_angle_site_symmetry_3
_geom_angle_publ_flag
O2 Nd1 O1 73.36(15) . . ?
O2 Nd1 Se1 135.84(11) . . ?
O1 Nd1 Se1 150.24(11) . . ?
O2 Nd1 Se3 99.41(11) . . ?
O1 Nd1 Se3 90.05(10) . . ?
Se1 Nd1 Se3 89.88(2) . . ?
O2 Nd1 Se9 93.76(11) . . ?
O1 Nd1 Se9 85.86(10) . . ?
Se1 Nd1 Se9 86.33(2) . . ?
Se3 Nd1 Se9 164.47(2) . . ?
O2 Nd1 Se8 154.57(11) . . ?
O1 Nd1 Se8 83.19(11) . . ?
Se1 Nd1 Se8 67.05(2) . . ?
Se3 Nd1 Se8 90.13(2) . . ?
Se9 Nd1 Se8 74.52(2) . . ?
O2 Nd1 Se2 76.80(11) . . ?
O1 Nd1 Se2 143.33(11) . . ?
Se1 Nd1 Se2 64.365(19) . . ?
Se3 Nd1 Se2 74.21(2) . . ?
Se9 Nd1 Se2 117.18(2) . . ?
Se8 Nd1 Se2 128.60(2) . . ?
O4 Nd2 O3 76.37(15) . . ?
O4 Nd2 Se4 83.10(12) . . ?
O3 Nd2 Se4 147.63(12) . . ?
O4 Nd2 Se2 141.96(12) . . ?
O3 Nd2 Se2 79.28(11) . . ?
Se4 Nd2 Se2 129.97(2) . . ?
O4 Nd2 Se1 147.36(11) . . ?
O3 Nd2 Se1 136.09(11) . . ?
Se4 Nd2 Se1 66.28(2) . . ?
Se2 Nd2 Se1 64.289(19) . . ?
O4 Nd2 Se5 98.49(11) . . ?
O3 Nd2 Se5 83.14(12) . . ?
Se4 Nd2 Se5 75.38(2) . . ?
Se2 Nd2 Se5 107.14(2) . . ?
Se1 Nd2 Se5 84.98(2) . . ?
O4 Nd2 Se3 84.75(11) . . ?
O3 Nd2 Se3 105.29(12) . . ?
Se4 Nd2 Se3 97.34(2) . . ?
Se2 Nd2 Se3 74.00(2) . . ?
Se1 Nd2 Se3 88.08(2) . . ?
Se5 Nd2 Se3 171.51(2) . . ?
O6 Nd3 O5 73.52(16) . . ?
O6 Nd3 Se1 136.75(12) . . ?
O5 Nd3 Se1 149.25(12) . . ?
O6 Nd3 Se5 91.16(12) . . ?
O5 Nd3 Se5 87.99(11) . . ?
Se1 Nd3 Se5 86.33(2) . . ?
O6 Nd3 Se7 102.41(12) . . ?
O5 Nd3 Se7 88.81(11) . . ?
Se1 Nd3 Se7 88.72(2) . . ?
Se5 Nd3 Se7 164.54(2) . . ?
O6 Nd3 Se6 78.66(12) . . ?
O5 Nd3 Se6 142.52(12) . . ?
Se1 Nd3 Se6 64.730(19) . . ?
Se5 Nd3 Se6 117.49(2) . . ?
Se7 Nd3 Se6 73.08(2) . . ?
O6 Nd3 Se4 153.78(12) . . ?
O5 Nd3 Se4 83.49(12) . . ?
Se1 Nd3 Se4 65.84(2) . . ?
Se5 Nd3 Se4 75.34(2) . . ?
Se7 Nd3 Se4 89.27(2) . . ?
Se6 Nd3 Se4 127.47(2) . . ?
O7 Nd4 O8 75.45(17) . . ?
O7 Nd4 Se1 147.22(13) . . ?
O8 Nd4 Se1 136.99(12) . . ?
O7 Nd4 Se8 82.22(13) . . ?
O8 Nd4 Se8 143.97(12) . . ?
Se1 Nd4 Se8 67.299(19) . . ?
O7 Nd4 Se7 84.61(13) . . ?
O8 Nd4 Se7 106.65(12) . . ?
Se1 Nd4 Se7 88.31(2) . . ?
Se8 Nd4 Se7 98.86(2) . . ?
O7 Nd4 Se6 141.10(13) . . ?
O8 Nd4 Se6 81.32(12) . . ?
Se1 Nd4 Se6 64.71(2) . . ?
Se8 Nd4 Se6 131.37(2) . . ?
Se7 Nd4 Se6 72.63(2) . . ?
O7 Nd4 Se9 98.45(13) . . ?
O8 Nd4 Se9 81.38(12) . . ?
Se1 Nd4 Se9 85.09(2) . . ?
Se8 Nd4 Se9 74.28(2) . . ?
Se7 Nd4 Se9 171.92(2) . . ?
Se6 Nd4 Se9 108.49(2) . . ?
Nd1 Se1 Nd4 89.86(2) . . ?
Nd1 Se1 Nd3 169.46(3) . . ?
Nd4 Se1 Nd3 88.89(2) . . ?
Nd1 Se1 Nd2 88.31(2) . . ?
Nd4 Se1 Nd2 159.31(3) . . ?
Nd3 Se1 Nd2 89.17(2) . . ?
C1 Se2 Nd2 114.0(2) . . ?
C1 Se2 Nd1 117.20(19) . . ?
Nd2 Se2 Nd1 86.87(2) . . ?
C7 Se3 Nd1 116.0(2) . . ?
C7 Se3 Nd2 117.4(2) . . ?
Nd1 Se3 Nd2 87.08(2) . . ?
C13 Se4 Nd2 110.7(2) . . ?
C13 Se4 Nd3 117.7(2) . . ?
Nd2 Se4 Nd3 87.87(2) . . ?
C19 Se5 Nd3 100.2(2) . . ?
C19 Se5 Nd2 110.6(2) . . ?
Nd3 Se5 Nd2 88.49(2) . . ?
C25 Se6 Nd3 116.8(2) . . ?
C25 Se6 Nd4 115.3(2) . . ?
Nd3 Se6 Nd4 87.31(2) . . ?
C31 Se7 Nd3 118.4(2) . . ?
C31 Se7 Nd4 116.1(2) . . ?
Nd3 Se7 Nd4 87.71(2) . . ?
C37 Se8 Nd4 120.55(19) . . ?
C37 Se8 Nd1 121.6(2) . . ?
Nd4 Se8 Nd1 87.89(2) . . ?
C43 Se9 Nd1 103.5(2) . . ?
C43 Se9 Nd4 111.7(2) . . ?
Nd1 Se9 Nd4 87.74(2) . . ?
C6 C1 C2 119.3(6) . . ?
C6 C1 Se2 123.2(5) . . ?
C2 C1 Se2 117.5(5) . . ?
C1 C2 C3 120.3(7) . . ?
C4 C3 C2 120.6(7) . . ?
C3 C4 C5 119.2(7) . . ?
C6 C5 C4 119.5(7) . . ?
C1 C6 C5 121.0(7) . . ?
C12 C7 C8 119.2(6) . . ?
C12 C7 Se3 121.7(5) . . ?
C8 C7 Se3 119.2(5) . . ?
C9 C8 C7 120.9(7) . . ?
C10 C9 C8 119.4(8) . . ?
C9 C10 C11 120.1(7) . . ?
C12 C11 C10 119.5(7) . . ?
C11 C12 C7 120.9(7) . . ?
C14 C13 C18 117.8(7) . . ?
C14 C13 Se4 124.7(6) . . ?
C18 C13 Se4 117.5(6) . . ?
C15 C14 C13 122.2(9) . . ?
C14 C15 C16 120.1(9) . . ?
C17 C16 C15 119.1(9) . . ?
C16 C17 C18 120.9(9) . . ?
C13 C18 C17 119.9(9) . . ?
C24 C19 C20 119.8(7) . . ?
C24 C19 Se5 120.8(5) . . ?
C20 C19 Se5 119.3(6) . . ?
C21 C20 C19 120.6(8) . . ?
C22 C21 C20 119.3(8) . . ?
C21 C22 C23 120.5(8) . . ?
C22 C23 C24 120.1(8) . . ?
C19 C24 C23 119.6(7) . . ?
C30 C25 C26 119.0(7) . . ?
C30 C25 Se6 123.5(5) . . ?
C26 C25 Se6 117.4(6) . . ?
C25 C26 C27 120.5(8) . . ?
C28 C27 C26 119.2(8) . . ?
C27 C28 C29 120.2(7) . . ?
C30 C29 C28 119.7(8) . . ?
C25 C30 C29 121.3(7) . . ?
C32 C31 C36 120.8(7) . . ?
C32 C31 Se7 118.4(6) . . ?
C36 C31 Se7 120.9(5) . . ?
C31 C32 C33 119.7(8) . . ?
C34 C33 C32 119.9(9) . . ?
C33 C34 C35 120.5(8) . . ?
C34 C35 C36 120.6(9) . . ?
C35 C36 C31 118.5(8) . . ?
C38 C37 C42 120.5(7) . . ?
C38 C37 Se8 123.7(5) . . ?
C42 C37 Se8 115.8(5) . . ?
C37 C38 C39 119.3(7) . . ?
C40 C39 C38 120.8(7) . . ?
C39 C40 C41 119.8(7) . . ?
C40 C41 C42 119.9(7) . . ?
C37 C42 C41 119.7(7) . . ?
C44 C43 C48 118.5(7) . . ?
C44 C43 Se9 120.2(6) . . ?
C48 C43 Se9 121.2(6) . . ?
C45 C44 C43 121.2(9) . . ?
C46 C45 C44 119.4(9) . . ?
C47 C46 C45 119.9(9) . . ?
C46 C47 C48 122.0(9) . . ?
C47 C48 C43 118.9(8) . . ?
C49 O1 C52 108.7(5) . . ?
C49 O1 Nd1 127.0(4) . . ?
C52 O1 Nd1 124.3(4) . . ?
O1 C49 C50 105.5(5) . . ?
C51 C50 C49 103.2(6) . . ?
C52 C51 C50 102.7(6) . . ?
O1 C52 C51 104.9(5) . . ?
C53 O2 C56 108.7(5) . . ?
C53 O2 Nd1 123.5(4) . . ?
C56 O2 Nd1 126.0(4) . . ?
O2 C53 C54 105.4(6) . . ?
C55 C54 C53 102.1(6) . . ?
C54 C55 C56 103.6(6) . . ?
O2 C56 C55 104.3(6) . . ?
C57 O3 C60 107.1(5) . . ?
C57 O3 Nd2 128.9(4) . . ?
C60 O3 Nd2 123.5(4) . . ?
O3 C57 C58 103.6(6) . . ?
C59 C58 C57 102.8(6) . . ?
C58 C59 C60 101.7(7) . . ?
O3 C60 C59 106.7(6) . . ?
C61 O4 C64 107.9(5) . . ?
C61 O4 Nd2 127.4(4) . . ?
C64 O4 Nd2 124.4(4) . . ?
O4 C61 C62 105.6(6) . . ?
C63 C62 C61 102.5(6) . . ?
C64 C63 C62 101.3(6) . . ?
O4 C64 C63 104.1(6) . . ?
C68 O5 C65 109.5(5) . . ?
C68 O5 Nd3 125.0(4) . . ?
C65 O5 Nd3 125.3(4) . . ?
O5 C65 C66A 105.0(8) . . ?
O5 C65 C66B 102.7(9) . . ?
C66A C65 C66B 23.5(8) . . ?
C67A C66A C65 107.7(11) . . ?
C66A C67A C68 105.0(11) . . ?
C67B C66B C65 107.2(15) . . ?
C66B C67B C68 107.4(15) . . ?
O5 C68 C67B 108.3(10) . . ?
O5 C68 C67A 100.7(7) . . ?
C67B C68 C67A 30.9(8) . . ?
C72 O6 C69 108.5(5) . . ?
C72 O6 Nd3 118.0(4) . . ?
C69 O6 Nd3 129.1(4) . . ?
O6 C69 C70 105.7(6) . . ?
C71 C70 C69 102.8(6) . . ?
C72 C71 C70 105.0(7) . . ?
O6 C72 C71 106.1(6) . . ?
C76B O7 C73 102.7(9) . . ?
C76B O7 C76A 30.6(8) . . ?
C73 O7 C76A 106.7(8) . . ?
C76B O7 Nd4 129.8(8) . . ?
C73 O7 Nd4 121.5(5) . . ?
C76A O7 Nd4 131.4(7) . . ?
O7 C73 C74A 116.5(10) . . ?
O7 C73 C74B 98.8(9) . . ?
C74A C73 C74B 38.8(8) . . ?
C73 C74A C75A 91.2(13) . . ?
C74A C75A C76A 98.2(13) . . ?
O7 C76A C75A 87.3(11) . . ?
C75B C74B C73 108.7(12) . . ?
C75B C74B C76B 35.1(9) . . ?
C73 C74B C76B 75.4(9) . . ?
C76B C75B C74B 94.8(18) . . ?
C75B C76B O7 130.7(19) . . ?
C75B C76B C74B 50.0(14) . . ?
O7 C76B C74B 82.6(10) . . ?
C80 O8 C77 107.4(5) . . ?
C80 O8 Nd4 127.9(5) . . ?
C77 O8 Nd4 122.7(4) . . ?
O8 C77 C78 106.8(6) . . ?
C79 C78 C77 101.0(7) . . ?
C78 C79 C80 104.4(7) . . ?
O8 C80 C79 103.6(7) . . ?
Se10 Zn1 Se12 101.41(3) . . ?
Se10 Zn1 Se11 100.90(3) . . ?
Se12 Zn1 Se11 116.01(4) . . ?
Se10 Zn1 Se13 103.39(3) . . ?
Se12 Zn1 Se13 120.80(4) . . ?
Se11 Zn1 Se13 110.70(4) . . ?
Se10 Zn2 Se14 102.59(3) . . ?
Se10 Zn2 Se16 104.79(4) . . ?
Se14 Zn2 Se16 113.81(4) . . ?
Se10 Zn2 Se15 105.76(4) . . ?
Se14 Zn2 Se15 116.83(4) . . ?
Se16 Zn2 Se15 111.53(4) . . ?
Se10 Zn3 Se17 104.20(4) . . ?
Se10 Zn3 Se18 100.97(4) . . ?
Se17 Zn3 Se18 118.29(4) . . ?
Se10 Zn3 Se19 106.62(3) . . ?
Se17 Zn3 Se19 112.34(4) . . ?
Se18 Zn3 Se19 112.64(4) . . ?
Se10 Zn4 Se21 103.64(3) . . ?
Se10 Zn4 Se20 105.20(3) . . ?
Se21 Zn4 Se20 110.27(4) . . ?
Se10 Zn4 Se22 106.54(4) . . ?
Se21 Zn4 Se22 114.40(4) . . ?
Se20 Zn4 Se22 115.56(4) . . ?
Se23 Zn5 Se22 123.59(4) . . ?
Se23 Zn5 Se16 100.23(3) . . ?
Se22 Zn5 Se16 107.85(3) . . ?
Se23 Zn5 Se12 115.78(4) . . ?
Se22 Zn5 Se12 101.79(3) . . ?
Se16 Zn5 Se12 106.47(3) . . ?
Se24 Zn6 Se11 124.49(4) . . ?
Se24 Zn6 Se17 117.89(4) . . ?
Se11 Zn6 Se17 99.51(3) . . ?
Se24 Zn6 Se14 97.52(4) . . ?
Se11 Zn6 Se14 110.97(4) . . ?
Se17 Zn6 Se14 105.41(3) . . ?
Se25 Zn7 Se15 119.98(4) . . ?
Se25 Zn7 Se18 116.45(4) . . ?
Se15 Zn7 Se18 104.11(3) . . ?
Se25 Zn7 Se20 100.54(4) . . ?
Se15 Zn7 Se20 107.97(4) . . ?
Se18 Zn7 Se20 106.91(3) . . ?
Se26 Zn8 Se19 114.61(4) . . ?
Se26 Zn8 Se21 104.08(3) . . ?
Se19 Zn8 Se21 112.84(3) . . ?
Se26 Zn8 Se13 117.97(4) . . ?
Se19 Zn8 Se13 105.57(3) . . ?
Se21 Zn8 Se13 101.13(3) . . ?
Zn4 Se10 Zn2 107.04(3) . . ?
Zn4 Se10 Zn3 113.92(4) . . ?
Zn2 Se10 Zn3 108.91(3) . . ?
Zn4 Se10 Zn1 105.67(3) . . ?
Zn2 Se10 Zn1 112.33(4) . . ?
Zn3 Se10 Zn1 109.02(3) . . ?
C81 Se11 Zn1 105.5(2) . . ?
C81 Se11 Zn6 108.3(2) . . ?
Zn1 Se11 Zn6 105.11(3) . . ?
C87 Se12 Zn1 105.9(2) . . ?
C87 Se12 Zn5 108.1(2) . . ?
Zn1 Se12 Zn5 107.73(3) . . ?
C93 Se13 Zn1 102.21(18) . . ?
C93 Se13 Zn8 104.7(2) . . ?
Zn1 Se13 Zn8 106.96(3) . . ?
C99 Se14 Zn2 100.8(2) . . ?
C99 Se14 Zn6 107.3(2) . . ?
Zn2 Se14 Zn6 107.18(4) . . ?
C105 Se15 Zn2 100.9(2) . . ?
C105 Se15 Zn7 106.5(2) . . ?
Zn2 Se15 Zn7 103.27(3) . . ?
C111 Se16 Zn2 99.9(2) . . ?
C111 Se16 Zn5 103.6(2) . . ?
Zn2 Se16 Zn5 105.26(3) . . ?
C117 Se17 Zn3 102.2(2) . . ?
C117 Se17 Zn6 106.4(2) . . ?
Zn3 Se17 Zn6 106.39(3) . . ?
C123 Se18 Zn3 105.5(2) . . ?
C123 Se18 Zn7 107.3(2) . . ?
Zn3 Se18 Zn7 108.77(4) . . ?
C129 Se19 Zn3 99.29(18) . . ?
C129 Se19 Zn8 104.2(2) . . ?
Zn3 Se19 Zn8 103.08(3) . . ?
C135 Se20 Zn4 98.75(19) . . ?
C135 Se20 Zn7 106.4(2) . . ?
Zn4 Se20 Zn7 105.63(3) . . ?
C141 Se21 Zn4 100.56(19) . . ?
C141 Se21 Zn8 105.47(19) . . ?
Zn4 Se21 Zn8 107.57(3) . . ?
C147 Se22 Zn4 98.8(2) . . ?
C147 Se22 Zn5 106.8(2) . . ?
Zn4 Se22 Zn5 102.32(3) . . ?
C153 Se23 Zn5 105.3(2) . . ?
C159 Se24 Zn6 111.0(2) . . ?
C165 Se25 Zn7 109.8(2) . . ?
C171 Se26 Zn8 107.1(2) . . ?
C82 C81 C86 119.7(6) . . ?
C82 C81 Se11 122.4(5) . . ?
C86 C81 Se11 117.9(5) . . ?
C83 C82 C81 120.4(7) . . ?
C82 C83 C84 119.0(8) . . ?
C85 C84 C83 121.4(8) . . ?
C84 C85 C86 119.0(8) . . ?
C81 C86 C85 120.4(7) . . ?
C88 C87 C92 119.4(6) . . ?
C88 C87 Se12 119.7(5) . . ?
C92 C87 Se12 120.9(5) . . ?
C89 C88 C87 119.9(7) . . ?
C88 C89 C90 121.1(7) . . ?
C89 C90 C91 119.1(7) . . ?
C92 C91 C90 120.8(7) . . ?
C91 C92 C87 119.7(7) . . ?
C94 C93 C98 119.9(6) . . ?
C94 C93 Se13 121.7(5) . . ?
C98 C93 Se13 118.3(5) . . ?
C93 C94 C95 120.0(7) . . ?
C96 C95 C94 120.1(7) . . ?
C95 C96 C97 119.6(7) . . ?
C98 C97 C96 119.7(7) . . ?
C97 C98 C93 120.7(7) . . ?
C100 C99 C104 118.6(7) . . ?
C100 C99 Se14 124.5(6) . . ?
C104 C99 Se14 116.9(5) . . ?
C99 C100 C101 121.1(7) . . ?
C102 C101 C100 120.6(8) . . ?
C101 C102 C103 118.2(7) . . ?
C104 C103 C102 121.1(8) . . ?
C103 C104 C99 120.4(7) . . ?
C106 C105 C110 119.6(8) . . ?
C106 C105 Se15 118.3(6) . . ?
C110 C105 Se15 122.1(6) . . ?
C105 C106 C107 120.3(9) . . ?
C108 C107 C106 120.4(9) . . ?
C107 C108 C109 120.8(8) . . ?
C110 C109 C108 117.4(9) . . ?
C105 C110 C109 121.3(8) . . ?
C112 C111 C116 119.8(7) . . ?
C112 C111 Se16 118.2(6) . . ?
C116 C111 Se16 122.0(5) . . ?
C111 C112 C113 118.9(8) . . ?
C114 C113 C112 120.9(8) . . ?
C113 C114 C115 120.0(8) . . ?
C114 C115 C116 120.3(8) . . ?
C111 C116 C115 119.9(7) . . ?
C122 C117 C118 118.9(7) . . ?
C122 C117 Se17 118.1(6) . . ?
C118 C117 Se17 123.1(6) . . ?
C117 C118 C119 120.8(8) . . ?
C120 C119 C118 120.5(8) . . ?
C121 C120 C119 118.9(8) . . ?
C120 C121 C122 120.3(8) . . ?
C117 C122 C121 120.5(8) . . ?
C124 C123 C128 121.8(7) . . ?
C124 C123 Se18 119.9(6) . . ?
C128 C123 Se18 118.2(5) . . ?
C123 C124 C125 119.8(8) . . ?
C124 C125 C126 119.6(8) . . ?
C127 C126 C125 119.2(8) . . ?
C128 C127 C126 121.6(9) . . ?
C127 C128 C123 118.0(7) . . ?
C134 C129 C130 120.1(6) . . ?
C134 C129 Se19 122.0(5) . . ?
C130 C129 Se19 117.9(5) . . ?
C131 C130 C129 119.2(6) . . ?
C132 C131 C130 120.8(7) . . ?
C131 C132 C133 119.9(7) . . ?
C132 C133 C134 119.7(7) . . ?
C129 C134 C133 120.3(6) . . ?
C140 C135 C136 119.1(6) . . ?
C140 C135 Se20 122.9(5) . . ?
C136 C135 Se20 118.0(5) . . ?
C137 C136 C135 120.4(7) . . ?
C136 C137 C138 120.3(7) . . ?
C139 C138 C137 119.2(7) . . ?
C140 C139 C138 120.6(7) . . ?
C139 C140 C135 120.4(7) . . ?
C146 C141 C142 120.2(6) . . ?
C146 C141 Se21 122.6(5) . . ?
C142 C141 Se21 117.1(5) . . ?
C143 C142 C141 119.1(6) . . ?
C144 C143 C142 121.8(7) . . ?
C143 C144 C145 118.7(7) . . ?
C146 C145 C144 120.3(7) . . ?
C141 C146 C145 119.8(6) . . ?
C152 C147 C148 119.8(6) . . ?
C152 C147 Se22 117.8(5) . . ?
C148 C147 Se22 122.4(5) . . ?
C149 C148 C147 119.2(6) . . ?
C148 C149 C150 121.1(7) . . ?
C149 C150 C151 119.5(7) . . ?
C150 C151 C152 119.1(7) . . ?
C147 C152 C151 121.2(6) . . ?
C158 C153 C154 120.3(7) . . ?
C158 C153 Se23 121.3(6) . . ?
C154 C153 Se23 118.3(6) . . ?
C153 C154 C155 118.2(8) . . ?
C156 C155 C154 120.1(9) . . ?
C157 C156 C155 121.1(9) . . ?
C156 C157 C158 120.1(9) . . ?
C153 C158 C157 120.2(8) . . ?
C160 C159 C164 119.4(8) . . ?
C160 C159 Se24 117.0(7) . . ?
C164 C159 Se24 123.4(6) . . ?
C159 C160 C161 118.4(10) . . ?
C162 C161 C160 122.6(9) . . ?
C163 C162 C161 118.0(9) . . ?
C162 C163 C164 121.2(10) . . ?
C159 C164 C163 120.4(8) . . ?
C170 C165 C166 117.5(8) . . ?
C170 C165 Se25 118.1(7) . . ?
C166 C165 Se25 124.3(6) . . ?
C165 C166 C167 120.3(8) . . ?
C168 C167 C166 121.7(11) . . ?
C167 C168 C169 119.8(10) . . ?
C168 C169 C170 120.8(9) . . ?
C165 C170 C169 119.7(9) . . ?
C172 C171 C176 118.4(7) . . ?
C172 C171 Se26 121.1(5) . . ?
C176 C171 Se26 120.4(6) . . ?
C171 C172 C173 121.5(7) . . ?
C172 C173 C174 119.2(7) . . ?
C175 C174 C173 120.7(7) . . ?
C174 C175 C176 119.1(7) . . ?
C171 C176 C175 121.2(7) . . ?
C201 O9 C204 109.8(7) . . ?
O9 C201 C202 109.9(9) . . ?
C201 C202 C203 107.5(9) . . ?
C202 C203 C204 105.3(8) . . ?
O9 C204 C203 105.4(7) . . ?
C205 O10 C208 109.9(7) . . ?
O10 C205 C206 106.6(8) . . ?
C205 C206 C207 100.2(7) . . ?
C208 C207 C206 103.8(8) . . ?
O10 C208 C207 108.2(8) . . ?
C209 O11 C212 105.3(6) . . ?
O11 C209 C210 106.4(8) . . ?
C211 C210 C209 102.5(8) . . ?
C212 C211 C210 105.9(8) . . ?
O11 C212 C211 103.7(7) . . ?
C213 O12A C216 104.9(11) . . ?
C214 C213 O12A 107.8(12) . . ?
C213 C214 C215 102.8(13) . . ?
C216 C215 C214 98.1(14) . . ?
O12A C216 C215 103.5(13) . . ?
C313 O12B C316 103.1(10) . . ?
O12B C313 C314 102.5(10) . . ?
C313 C314 C315 104.4(10) . . ?
C316 C315 C314 105.6(10) . . ?
C315 C316 O12B 105.5(10) . . ?
C220 O13A C217 108.3(8) . . ?
O13A C217 C218 105.3(9) . . ?
C217 C218 C219 101.1(11) . . ?
C220 C219 C218 102.9(11) . . ?
O13A C220 C219 106.8(10) . . ?
C320 O13B C317 106.7(11) . . ?
O13B C317 C318 107.3(11) . . ?
C319 C318 C317 105.1(11) . . ?
C318 C319 C320 106.8(12) . . ?
O13B C320 C319 103.5(12) . . ?
C221 O14A C224 109.4(10) . . ?
O14A C221 C222 106.5(10) . . ?
C221 C222 C223 103.8(10) . . ?
C224 C223 C222 103.1(11) . . ?
O14A C224 C223 106.0(11) . . ?
C324 O14B C321 105.2(11) . . ?
O14B C321 C322 105.9(11) . . ?
C323 C322 C321 107.1(12) . . ?
C322 C323 C324 106.2(12) . . ?
O14B C324 C323 106.4(11) . . ?

loop_
_geom_bond_atom_site_label_1
_geom_bond_atom_site_label_2
_geom_bond_distance
_geom_bond_site_symmetry_2
_geom_bond_publ_flag
Nd1 O2 2.430(4) . ?
Nd1 O1 2.453(4) . ?
Nd1 Se1 2.9396(7) . ?
Nd1 Se3 2.9691(7) . ?
Nd1 Se9 2.9785(8) . ?
Nd1 Se8 3.0180(8) . ?
Nd1 Se2 3.0185(7) . ?
Nd2 O4 2.424(4) . ?
Nd2 O3 2.460(5) . ?
Nd2 Se4 2.9788(8) . ?
Nd2 Se2 2.9824(8) . ?
Nd2 Se1 2.9833(7) . ?
Nd2 Se5 3.0170(8) . ?
Nd2 Se3 3.0203(8) . ?
Nd3 O6 2.453(5) . ?
Nd3 O5 2.453(5) . ?
Nd3 Se1 2.9615(7) . ?
Nd3 Se5 2.9632(8) . ?
Nd3 Se7 2.9777(8) . ?
Nd3 Se6 2.9990(8) . ?
Nd3 Se4 3.0351(8) . ?
Nd4 O7 2.418(5) . ?
Nd4 O8 2.434(5) . ?
Nd4 Se1 2.9569(7) . ?
Nd4 Se8 2.9825(8) . ?
Nd4 Se7 3.0039(8) . ?
Nd4 Se6 3.0046(8) . ?
Nd4 Se9 3.0303(8) . ?
Se2 C1 1.942(7) . ?
Se3 C7 1.932(7) . ?
Se4 C13 1.917(7) . ?
Se5 C19 1.937(7) . ?
Se6 C25 1.934(7) . ?
Se7 C31 1.931(7) . ?
Se8 C37 1.952(7) . ?
Se9 C43 1.929(8) . ?
C1 C6 1.375(9) . ?
C1 C2 1.379(9) . ?
C2 C3 1.380(10) . ?
C3 C4 1.375(10) . ?
C4 C5 1.397(10) . ?
C5 C6 1.380(9) . ?
C7 C12 1.375(10) . ?
C7 C8 1.382(9) . ?
C8 C9 1.381(10) . ?
C9 C10 1.376(11) . ?
C10 C11 1.396(11) . ?
C11 C12 1.373(10) . ?
C13 C14 1.374(11) . ?
C13 C18 1.387(10) . ?
C14 C15 1.367(11) . ?
C15 C16 1.380(13) . ?
C16 C17 1.361(13) . ?
C17 C18 1.399(12) . ?
C19 C24 1.380(10) . ?
C19 C20 1.384(10) . ?
C20 C21 1.380(11) . ?
C21 C22 1.377(12) . ?
C22 C23 1.380(11) . ?
C23 C24 1.384(10) . ?
C25 C30 1.374(10) . ?
C25 C26 1.391(10) . ?
C26 C27 1.403(10) . ?
C27 C28 1.386(12) . ?
C28 C29 1.385(12) . ?
C29 C30 1.384(10) . ?
C31 C32 1.377(10) . ?
C31 C36 1.390(10) . ?
C32 C33 1.387(12) . ?
C33 C34 1.366(13) . ?
C34 C35 1.376(12) . ?
C35 C36 1.389(11) . ?
C37 C38 1.370(9) . ?
C37 C42 1.379(10) . ?
C38 C39 1.388(9) . ?
C39 C40 1.373(10) . ?
C40 C41 1.374(10) . ?
C41 C42 1.394(10) . ?
C43 C44 1.384(10) . ?
C43 C48 1.393(10) . ?
C44 C45 1.377(12) . ?
C45 C46 1.368(13) . ?
C46 C47 1.351(13) . ?
C47 C48 1.373(11) . ?
O1 C49 1.463(8) . ?
O1 C52 1.464(8) . ?
C49 C50 1.507(10) . ?
C50 C51 1.500(10) . ?
C51 C52 1.499(9) . ?
O2 C53 1.460(8) . ?
O2 C56 1.474(8) . ?
C53 C54 1.513(10) . ?
C54 C55 1.495(10) . ?
C55 C56 1.501(10) . ?
O3 C57 1.465(8) . ?
O3 C60 1.466(8) . ?
C57 C58 1.495(10) . ?
C58 C59 1.485(11) . ?
C59 C60 1.501(10) . ?
O4 C61 1.465(8) . ?
O4 C64 1.474(8) . ?
C61 C62 1.522(9) . ?
C62 C63 1.511(10) . ?
C63 C64 1.503(10) . ?
O5 C68 1.456(9) . ?
O5 C65 1.465(8) . ?
C65 C66A 1.522(16) . ?
C65 C66B 1.58(2) . ?
C66A C67A 1.360(19) . ?
C67A C68 1.600(16) . ?
C66B C67B 1.42(3) . ?
C67B C68 1.49(2) . ?
O6 C72 1.461(8) . ?
O6 C69 1.470(8) . ?
C69 C70 1.508(10) . ?
C70 C71 1.493(11) . ?
C71 C72 1.496(11) . ?
O7 C76B 1.428(18) . ?
O7 C73 1.435(9) . ?
O7 C76A 1.542(18) . ?
C73 C74A 1.447(19) . ?
C73 C74B 1.606(18) . ?
C74A C75A 1.52(3) . ?
C75A C76A 1.82(3) . ?
C74B C75B 1.55(3) . ?
C74B C76B 2.01(2) . ?
C75B C76B 1.16(2) . ?
O8 C80 1.457(8) . ?
O8 C77 1.471(9) . ?
C77 C78 1.494(10) . ?
C78 C79 1.455(12) . ?
C79 C80 1.541(11) . ?
Zn1 Se10 2.4362(9) . ?
Zn1 Se12 2.4461(10) . ?
Zn1 Se11 2.4594(10) . ?
Zn1 Se13 2.4651(10) . ?
Zn2 Se10 2.4297(9) . ?
Zn2 Se14 2.4392(10) . ?
Zn2 Se16 2.4478(11) . ?
Zn2 Se15 2.4683(10) . ?
Zn3 Se10 2.4314(10) . ?
Zn3 Se17 2.4521(10) . ?
Zn3 Se18 2.4603(10) . ?
Zn3 Se19 2.4714(10) . ?
Zn4 Se10 2.4211(10) . ?
Zn4 Se21 2.4433(10) . ?
Zn4 Se20 2.4577(9) . ?
Zn4 Se22 2.4667(10) . ?
Zn5 Se23 2.3959(10) . ?
Zn5 Se22 2.4815(10) . ?
Zn5 Se16 2.5199(10) . ?
Zn5 Se12 2.5494(10) . ?
Zn6 Se24 2.3861(10) . ?
Zn6 Se11 2.4910(9) . ?
Zn6 Se17 2.5174(10) . ?
Zn6 Se14 2.5361(10) . ?
Zn7 Se25 2.4051(10) . ?
Zn7 Se15 2.4923(10) . ?
Zn7 Se18 2.5185(10) . ?
Zn7 Se20 2.5347(10) . ?
Zn8 Se26 2.4006(10) . ?
Zn8 Se19 2.4969(10) . ?
Zn8 Se21 2.5062(9) . ?
Zn8 Se13 2.5335(10) . ?
Se11 C81 1.922(7) . ?
Se12 C87 1.926(6) . ?
Se13 C93 1.933(6) . ?
Se14 C99 1.926(7) . ?
Se15 C105 1.927(7) . ?
Se16 C111 1.927(7) . ?
Se17 C117 1.925(7) . ?
Se18 C123 1.942(7) . ?
Se19 C129 1.928(7) . ?
Se20 C135 1.931(7) . ?
Se21 C141 1.945(6) . ?
Se22 C147 1.925(6) . ?
Se23 C153 1.929(7) . ?
Se24 C159 1.908(8) . ?
Se25 C165 1.922(8) . ?
Se26 C171 1.927(7) . ?
C81 C82 1.377(10) . ?
C81 C86 1.384(9) . ?
C82 C83 1.374(10) . ?
C83 C84 1.390(11) . ?
C84 C85 1.361(11) . ?
C85 C86 1.385(10) . ?
C87 C88 1.391(9) . ?
C87 C92 1.398(9) . ?
C88 C89 1.376(10) . ?
C89 C90 1.382(11) . ?
C90 C91 1.383(10) . ?
C91 C92 1.381(9) . ?
C93 C94 1.363(9) . ?
C93 C98 1.388(9) . ?
C94 C95 1.399(9) . ?
C95 C96 1.367(10) . ?
C96 C97 1.404(10) . ?
C97 C98 1.360(9) . ?
C99 C100 1.354(10) . ?
C99 C104 1.385(10) . ?
C100 C101 1.390(10) . ?
C101 C102 1.370(11) . ?
C102 C103 1.377(11) . ?
C103 C104 1.376(10) . ?
C105 C106 1.361(10) . ?
C105 C110 1.390(11) . ?
C106 C107 1.383(12) . ?
C107 C108 1.368(13) . ?
C108 C109 1.403(12) . ?
C109 C110 1.392(11) . ?
C111 C112 1.388(10) . ?
C111 C116 1.391(10) . ?
C112 C113 1.406(11) . ?
C113 C114 1.365(12) . ?
C114 C115 1.374(11) . ?
C115 C116 1.392(10) . ?
C117 C122 1.357(10) . ?
C117 C118 1.372(10) . ?
C118 C119 1.384(12) . ?
C119 C120 1.370(12) . ?
C120 C121 1.366(12) . ?
C121 C122 1.405(12) . ?
C123 C124 1.378(9) . ?
C123 C128 1.387(10) . ?
C124 C125 1.387(11) . ?
C125 C126 1.398(13) . ?
C126 C127 1.388(12) . ?
C127 C128 1.385(11) . ?
C129 C134 1.373(9) . ?
C129 C130 1.397(9) . ?
C130 C131 1.382(10) . ?
C131 C132 1.377(10) . ?
C132 C133 1.384(10) . ?
C133 C134 1.391(9) . ?
C135 C140 1.384(9) . ?
C135 C136 1.390(10) . ?
C136 C137 1.376(10) . ?
C137 C138 1.390(10) . ?
C138 C139 1.379(10) . ?
C139 C140 1.376(9) . ?
C141 C146 1.371(9) . ?
C141 C142 1.387(9) . ?
C142 C143 1.382(10) . ?
C143 C144 1.362(10) . ?
C144 C145 1.395(9) . ?
C145 C146 1.389(9) . ?
C147 C152 1.365(9) . ?
C147 C148 1.392(9) . ?
C148 C149 1.384(9) . ?
C149 C150 1.384(10) . ?
C150 C151 1.384(10) . ?
C151 C152 1.397(9) . ?
C153 C158 1.375(11) . ?
C153 C154 1.390(11) . ?
C154 C155 1.421(11) . ?
C155 C156 1.363(13) . ?
C156 C157 1.355(13) . ?
C157 C158 1.391(11) . ?
C159 C160 1.386(11) . ?
C159 C164 1.392(11) . ?
C160 C161 1.406(13) . ?
C161 C162 1.380(14) . ?
C162 C163 1.366(12) . ?
C163 C164 1.397(11) . ?
C165 C170 1.381(11) . ?
C165 C166 1.384(12) . ?
C166 C167 1.396(12) . ?
C167 C168 1.320(13) . ?
C168 C169 1.345(14) . ?
C169 C170 1.414(12) . ?
C171 C172 1.383(10) . ?
C171 C176 1.391(9) . ?
C172 C173 1.385(10) . ?
C173 C174 1.394(10) . ?
C174 C175 1.375(11) . ?
C175 C176 1.398(10) . ?
O9 C201 1.392(12) . ?
O9 C204 1.410(10) . ?
C201 C202 1.399(13) . ?
C202 C203 1.468(13) . ?
C203 C204 1.516(12) . ?
O10 C205 1.393(10) . ?
O10 C208 1.404(11) . ?
C205 C206 1.507(12) . ?
C206 C207 1.537(13) . ?
C207 C208 1.458(13) . ?
O11 C209 1.410(10) . ?
O11 C212 1.444(10) . ?
C209 C210 1.534(12) . ?
C210 C211 1.523(12) . ?
C211 C212 1.500(12) . ?
O12A C213 1.423(17) . ?
O12A C216 1.432(18) . ?
C213 C214 1.419(19) . ?
C214 C215 1.50(2) . ?
C215 C216 1.45(2) . ?
O12B C313 1.420(14) . ?
O12B C316 1.466(17) . ?
C313 C314 1.454(15) . ?
C314 C315 1.484(16) . ?
C315 C316 1.432(18) . ?
O13A C220 1.403(12) . ?
O13A C217 1.411(13) . ?
C217 C218 1.460(16) . ?
C218 C219 1.479(17) . ?
C219 C220 1.461(16) . ?
O13B C320 1.404(17) . ?
O13B C317 1.425(17) . ?
C317 C318 1.453(18) . ?
C318 C319 1.422(18) . ?
C319 C320 1.458(18) . ?
O14A C221 1.408(15) . ?
O14A C224 1.411(16) . ?
C221 C222 1.461(17) . ?
C222 C223 1.471(16) . ?
C223 C224 1.466(17) . ?
O14B C324 1.416(16) . ?
O14B C321 1.440(15) . ?
C321 C322 1.453(18) . ?
C322 C323 1.431(18) . ?
C323 C324 1.472(18) . ?

loop_
_geom_torsion_atom_site_label_1
_geom_torsion_atom_site_label_2
_geom_torsion_atom_site_label_3
_geom_torsion_atom_site_label_4
_geom_torsion
_geom_torsion_site_symmetry_1
_geom_torsion_site_symmetry_2
_geom_torsion_site_symmetry_3
_geom_torsion_site_symmetry_4
_geom_torsion_publ_flag
O2 Nd1 Se1 Nd4 116.77(16) . . . . ?
O1 Nd1 Se1 Nd4 -49.9(2) . . . . ?
Se3 Nd1 Se1 Nd4 -139.78(2) . . . . ?
Se9 Nd1 Se1 Nd4 25.14(2) . . . . ?
Se8 Nd1 Se1 Nd4 -49.591(19) . . . . ?
Se2 Nd1 Se1 Nd4 147.72(2) . . . . ?
O2 Nd1 Se1 Nd3 -160.1(2) . . . . ?
O1 Nd1 Se1 Nd3 33.3(3) . . . . ?
Se3 Nd1 Se1 Nd3 -56.62(14) . . . . ?
Se9 Nd1 Se1 Nd3 108.31(14) . . . . ?
Se8 Nd1 Se1 Nd3 33.57(14) . . . . ?
Se2 Nd1 Se1 Nd3 -129.12(14) . . . . ?
O2 Nd1 Se1 Nd2 -83.84(16) . . . . ?
O1 Nd1 Se1 Nd2 109.5(2) . . . . ?
Se3 Nd1 Se1 Nd2 19.61(2) . . . . ?
Se9 Nd1 Se1 Nd2 -175.46(2) . . . . ?
Se8 Nd1 Se1 Nd2 109.80(2) . . . . ?
Se2 Nd1 Se1 Nd2 -52.889(19) . . . . ?
O7 Nd4 Se1 Nd1 73.3(2) . . . . ?
O8 Nd4 Se1 Nd1 -96.51(17) . . . . ?
Se8 Nd4 Se1 Nd1 50.276(19) . . . . ?
Se7 Nd4 Se1 Nd1 150.61(2) . . . . ?
Se6 Nd4 Se1 Nd1 -137.84(2) . . . . ?
Se9 Nd4 Se1 Nd1 -24.73(2) . . . . ?
O7 Nd4 Se1 Nd3 -96.3(2) . . . . ?
O8 Nd4 Se1 Nd3 93.95(17) . . . . ?
Se8 Nd4 Se1 Nd3 -119.26(2) . . . . ?
Se7 Nd4 Se1 Nd3 -18.93(2) . . . . ?
Se6 Nd4 Se1 Nd3 52.62(2) . . . . ?
Se9 Nd4 Se1 Nd3 165.74(2) . . . . ?
O7 Nd4 Se1 Nd2 -11.6(3) . . . . ?
O8 Nd4 Se1 Nd2 178.65(18) . . . . ?
Se8 Nd4 Se1 Nd2 -34.56(7) . . . . ?
Se7 Nd4 Se1 Nd2 65.77(7) . . . . ?
Se6 Nd4 Se1 Nd2 137.32(8) . . . . ?
Se9 Nd4 Se1 Nd2 -109.56(7) . . . . ?
O6 Nd3 Se1 Nd1 -171.0(2) . . . . ?
O5 Nd3 Se1 Nd1 21.4(3) . . . . ?
Se5 Nd3 Se1 Nd1 101.19(14) . . . . ?
Se7 Nd3 Se1 Nd1 -64.16(14) . . . . ?
Se6 Nd3 Se1 Nd1 -136.01(14) . . . . ?
Se4 Nd3 Se1 Nd1 25.62(14) . . . . ?
O6 Nd3 Se1 Nd4 -87.77(18) . . . . ?
O5 Nd3 Se1 Nd4 104.6(2) . . . . ?
Se5 Nd3 Se1 Nd4 -175.56(2) . . . . ?
Se7 Nd3 Se1 Nd4 19.10(2) . . . . ?
Se6 Nd3 Se1 Nd4 -52.755(19) . . . . ?
Se4 Nd3 Se1 Nd4 108.87(2) . . . . ?
O6 Nd3 Se1 Nd2 112.83(18) . . . . ?
O5 Nd3 Se1 Nd2 -54.8(2) . . . . ?
Se5 Nd3 Se1 Nd2 25.04(2) . . . . ?
Se7 Nd3 Se1 Nd2 -140.31(2) . . . . ?
Se6 Nd3 Se1 Nd2 147.84(2) . . . . ?
Se4 Nd3 Se1 Nd2 -50.531(19) . . . . ?
O4 Nd2 Se1 Nd1 -96.5(2) . . . . ?
O3 Nd2 Se1 Nd1 90.94(17) . . . . ?
Se4 Nd2 Se1 Nd1 -118.15(2) . . . . ?
Se2 Nd2 Se1 Nd1 53.865(19) . . . . ?
Se5 Nd2 Se1 Nd1 165.63(2) . . . . ?
Se3 Nd2 Se1 Nd1 -19.27(2) . . . . ?
O4 Nd2 Se1 Nd4 -11.3(2) . . . . ?
O3 Nd2 Se1 Nd4 176.06(18) . . . . ?
Se4 Nd2 Se1 Nd4 -33.03(7) . . . . ?
Se2 Nd2 Se1 Nd4 138.98(8) . . . . ?
Se5 Nd2 Se1 Nd4 -109.26(7) . . . . ?
Se3 Nd2 Se1 Nd4 65.84(7) . . . . ?
O4 Nd2 Se1 Nd3 73.3(2) . . . . ?
O3 Nd2 Se1 Nd3 -99.29(17) . . . . ?
Se4 Nd2 Se1 Nd3 51.62(2) . . . . ?
Se2 Nd2 Se1 Nd3 -136.37(2) . . . . ?
Se5 Nd2 Se1 Nd3 -24.61(2) . . . . ?
Se3 Nd2 Se1 Nd3 150.49(2) . . . . ?
O4 Nd2 Se2 C1 -16.1(3) . . . . ?
O3 Nd2 Se2 C1 34.8(2) . . . . ?
Se4 Nd2 Se2 C1 -160.9(2) . . . . ?
Se1 Nd2 Se2 C1 -170.4(2) . . . . ?
Se5 Nd2 Se2 C1 114.1(2) . . . . ?
Se3 Nd2 Se2 C1 -74.7(2) . . . . ?
O4 Nd2 Se2 Nd1 102.38(18) . . . . ?
O3 Nd2 Se2 Nd1 153.24(11) . . . . ?
Se4 Nd2 Se2 Nd1 -42.39(3) . . . . ?
Se1 Nd2 Se2 Nd1 -51.938(18) . . . . ?
Se5 Nd2 Se2 Nd1 -127.45(2) . . . . ?
Se3 Nd2 Se2 Nd1 43.769(18) . . . . ?
O2 Nd1 Se2 C1 -33.2(2) . . . . ?
O1 Nd1 Se2 C1 3.0(3) . . . . ?
Se1 Nd1 Se2 C1 168.4(2) . . . . ?
Se3 Nd1 Se2 C1 70.8(2) . . . . ?
Se9 Nd1 Se2 C1 -120.6(2) . . . . ?
Se8 Nd1 Se2 C1 147.9(2) . . . . ?
O2 Nd1 Se2 Nd2 -148.60(11) . . . . ?
O1 Nd1 Se2 Nd2 -112.44(17) . . . . ?
Se1 Nd1 Se2 Nd2 52.992(19) . . . . ?
Se3 Nd1 Se2 Nd2 -44.662(18) . . . . ?
Se9 Nd1 Se2 Nd2 123.96(2) . . . . ?
Se8 Nd1 Se2 Nd2 32.47(3) . . . . ?
O2 Nd1 Se3 C7 -123.5(3) . . . . ?
O1 Nd1 Se3 C7 -50.4(3) . . . . ?
Se1 Nd1 Se3 C7 99.9(2) . . . . ?
Se9 Nd1 Se3 C7 24.2(2) . . . . ?
Se8 Nd1 Se3 C7 32.8(2) . . . . ?
Se2 Nd1 Se3 C7 163.2(2) . . . . ?
O2 Nd1 Se3 Nd2 117.25(11) . . . . ?
O1 Nd1 Se3 Nd2 -169.62(11) . . . . ?
Se1 Nd1 Se3 Nd2 -19.38(2) . . . . ?
Se9 Nd1 Se3 Nd2 -95.09(8) . . . . ?
Se8 Nd1 Se3 Nd2 -86.43(2) . . . . ?
Se2 Nd1 Se3 Nd2 43.945(18) . . . . ?
O4 Nd2 Se3 C7 49.3(3) . . . . ?
O3 Nd2 Se3 C7 123.6(3) . . . . ?
Se4 Nd2 Se3 C7 -33.0(2) . . . . ?
Se2 Nd2 Se3 C7 -162.6(2) . . . . ?
Se1 Nd2 Se3 C7 -98.8(2) . . . . ?
Se5 Nd2 Se3 C7 -63.6(3) . . . . ?
O4 Nd2 Se3 Nd1 167.21(12) . . . . ?
O3 Nd2 Se3 Nd1 -118.48(11) . . . . ?
Se4 Nd2 Se3 Nd1 84.88(2) . . . . ?
Se2 Nd2 Se3 Nd1 -44.678(18) . . . . ?
Se1 Nd2 Se3 Nd1 19.09(2) . . . . ?
Se5 Nd2 Se3 Nd1 54.29(16) . . . . ?
O4 Nd2 Se4 C13 22.8(3) . . . . ?
O3 Nd2 Se4 C13 -27.8(3) . . . . ?
Se2 Nd2 Se4 C13 -178.2(2) . . . . ?
Se1 Nd2 Se4 C13 -168.8(2) . . . . ?
Se5 Nd2 Se4 C13 -77.9(2) . . . . ?
Se3 Nd2 Se4 C13 106.6(2) . . . . ?
O4 Nd2 Se4 Nd3 141.65(11) . . . . ?
O3 Nd2 Se4 Nd3 91.03(19) . . . . ?
Se2 Nd2 Se4 Nd3 -59.33(3) . . . . ?
Se1 Nd2 Se4 Nd3 -49.934(18) . . . . ?
Se5 Nd2 Se4 Nd3 40.973(19) . . . . ?
Se3 Nd2 Se4 Nd3 -134.57(2) . . . . ?
O6 Nd3 Se4 C13 9.4(4) . . . . ?
O5 Nd3 Se4 C13 -19.1(3) . . . . ?
Se1 Nd3 Se4 C13 163.1(2) . . . . ?
Se5 Nd3 Se4 C13 70.5(2) . . . . ?
Se7 Nd3 Se4 C13 -108.0(2) . . . . ?
Se6 Nd3 Se4 C13 -175.9(2) . . . . ?
O6 Nd3 Se4 Nd2 -102.9(3) . . . . ?
O5 Nd3 Se4 Nd2 -131.51(11) . . . . ?
Se1 Nd3 Se4 Nd2 50.678(19) . . . . ?
Se5 Nd3 Se4 Nd2 -41.89(2) . . . . ?
Se7 Nd3 Se4 Nd2 139.61(2) . . . . ?
Se6 Nd3 Se4 Nd2 71.72(3) . . . . ?
O6 Nd3 Se5 C19 -50.8(2) . . . . ?
O5 Nd3 Se5 C19 -124.3(2) . . . . ?
Se1 Nd3 Se5 C19 85.9(2) . . . . ?
Se7 Nd3 Se5 C19 157.5(2) . . . . ?
Se6 Nd3 Se5 C19 27.0(2) . . . . ?
Se4 Nd3 Se5 C19 151.9(2) . . . . ?
O6 Nd3 Se5 Nd2 -161.52(12) . . . . ?
O5 Nd3 Se5 Nd2 125.02(11) . . . . ?
Se1 Nd3 Se5 Nd2 -24.74(2) . . . . ?
Se7 Nd3 Se5 Nd2 46.86(9) . . . . ?
Se6 Nd3 Se5 Nd2 -83.71(2) . . . . ?
Se4 Nd3 Se5 Nd2 41.227(19) . . . . ?
O4 Nd2 Se5 C19 136.9(2) . . . . ?
O3 Nd2 Se5 C19 61.9(2) . . . . ?
Se4 Nd2 Se5 C19 -142.5(2) . . . . ?
Se2 Nd2 Se5 C19 -14.6(2) . . . . ?
Se1 Nd2 Se5 C19 -75.8(2) . . . . ?
Se3 Nd2 Se5 C19 -111.1(3) . . . . ?
O4 Nd2 Se5 Nd3 -122.70(12) . . . . ?
O3 Nd2 Se5 Nd3 162.25(11) . . . . ?
Se4 Nd2 Se5 Nd3 -42.17(2) . . . . ?
Se2 Nd2 Se5 Nd3 85.73(2) . . . . ?
Se1 Nd2 Se5 Nd3 24.60(2) . . . . ?
Se3 Nd2 Se5 Nd3 -10.73(16) . . . . ?
O6 Nd3 Se6 C25 -34.9(3) . . . . ?
O5 Nd3 Se6 C25 7.6(3) . . . . ?
Se1 Nd3 Se6 C25 168.7(2) . . . . ?
Se5 Nd3 Se6 C25 -120.3(2) . . . . ?
Se7 Nd3 Se6 C25 71.9(2) . . . . ?
Se4 Nd3 Se6 C25 147.5(2) . . . . ?
O6 Nd3 Se6 Nd4 -152.00(12) . . . . ?
O5 Nd3 Se6 Nd4 -109.49(18) . . . . ?
Se1 Nd3 Se6 Nd4 51.641(19) . . . . ?
Se5 Nd3 Se6 Nd4 122.65(2) . . . . ?
Se7 Nd3 Se6 Nd4 -45.131(19) . . . . ?
Se4 Nd3 Se6 Nd4 30.40(3) . . . . ?
O7 Nd4 Se6 C25 -16.7(3) . . . . ?
O8 Nd4 Se6 C25 36.9(3) . . . . ?
Se1 Nd4 Se6 C25 -170.2(2) . . . . ?
Se8 Nd4 Se6 C25 -160.2(2) . . . . ?
Se7 Nd4 Se6 C25 -73.7(2) . . . . ?
Se9 Nd4 Se6 C25 114.7(2) . . . . ?
O7 Nd4 Se6 Nd3 101.8(2) . . . . ?
O8 Nd4 Se6 Nd3 155.35(12) . . . . ?
Se1 Nd4 Se6 Nd3 -51.762(19) . . . . ?
Se8 Nd4 Se6 Nd3 -41.77(3) . . . . ?
Se7 Nd4 Se6 Nd3 44.77(2) . . . . ?
Se9 Nd4 Se6 Nd3 -126.83(2) . . . . ?
O6 Nd3 Se7 C31 -122.4(3) . . . . ?
O5 Nd3 Se7 C31 -49.6(3) . . . . ?
Se1 Nd3 Se7 C31 99.8(3) . . . . ?
Se5 Nd3 Se7 C31 28.5(3) . . . . ?
Se6 Nd3 Se7 C31 163.7(3) . . . . ?
Se4 Nd3 Se7 C31 33.9(3) . . . . ?
O6 Nd3 Se7 Nd4 119.02(12) . . . . ?
O5 Nd3 Se7 Nd4 -168.15(12) . . . . ?
Se1 Nd3 Se7 Nd4 -18.80(2) . . . . ?
Se5 Nd3 Se7 Nd4 -90.09(9) . . . . ?
Se6 Nd3 Se7 Nd4 45.127(19) . . . . ?
Se4 Nd3 Se7 Nd4 -84.64(2) . . . . ?
O7 Nd4 Se7 C31 46.1(3) . . . . ?
O8 Nd4 Se7 C31 119.2(3) . . . . ?
Se1 Nd4 Se7 C31 -101.8(2) . . . . ?
Se8 Nd4 Se7 C31 -35.1(2) . . . . ?
Se6 Nd4 Se7 C31 -165.8(2) . . . . ?
Se9 Nd4 Se7 C31 -66.6(3) . . . . ?
O7 Nd4 Se7 Nd3 166.79(13) . . . . ?
O8 Nd4 Se7 Nd3 -120.17(13) . . . . ?
Se1 Nd4 Se7 Nd3 18.83(2) . . . . ?
Se8 Nd4 Se7 Nd3 85.54(2) . . . . ?
Se6 Nd4 Se7 Nd3 -45.159(19) . . . . ?
Se9 Nd4 Se7 Nd3 54.04(17) . . . . ?
O7 Nd4 Se8 C37 17.8(3) . . . . ?
O8 Nd4 Se8 C37 -34.0(3) . . . . ?
Se1 Nd4 Se8 C37 -174.6(2) . . . . ?
Se7 Nd4 Se8 C37 101.0(2) . . . . ?
Se6 Nd4 Se8 C37 175.6(2) . . . . ?
Se9 Nd4 Se8 C37 -83.3(2) . . . . ?
O7 Nd4 Se8 Nd1 143.76(14) . . . . ?
O8 Nd4 Se8 Nd1 92.0(2) . . . . ?
Se1 Nd4 Se8 Nd1 -48.559(19) . . . . ?
Se7 Nd4 Se8 Nd1 -132.96(2) . . . . ?
Se6 Nd4 Se8 Nd1 -58.35(3) . . . . ?
Se9 Nd4 Se8 Nd1 42.663(19) . . . . ?
O2 Nd1 Se8 C37 16.6(3) . . . . ?
O1 Nd1 Se8 C37 -6.0(2) . . . . ?
Se1 Nd1 Se8 C37 174.1(2) . . . . ?
Se3 Nd1 Se8 C37 -96.0(2) . . . . ?
Se9 Nd1 Se8 C37 81.6(2) . . . . ?
Se2 Nd1 Se8 C37 -165.8(2) . . . . ?
O2 Nd1 Se8 Nd4 -108.4(2) . . . . ?
O1 Nd1 Se8 Nd4 -131.09(10) . . . . ?
Se1 Nd1 Se8 Nd4 49.063(19) . . . . ?
Se3 Nd1 Se8 Nd4 138.87(2) . . . . ?
Se9 Nd1 Se8 Nd4 -43.525(19) . . . . ?
Se2 Nd1 Se8 Nd4 69.14(3) . . . . ?
O2 Nd1 Se9 C43 -48.4(3) . . . . ?
O1 Nd1 Se9 C43 -121.4(2) . . . . ?
Se1 Nd1 Se9 C43 87.3(2) . . . . ?
Se3 Nd1 Se9 C43 163.5(2) . . . . ?
Se8 Nd1 Se9 C43 154.5(2) . . . . ?
Se2 Nd1 Se9 C43 28.7(2) . . . . ?
O2 Nd1 Se9 Nd4 -160.26(11) . . . . ?
O1 Nd1 Se9 Nd4 126.75(10) . . . . ?
Se1 Nd1 Se9 Nd4 -24.51(2) . . . . ?
Se3 Nd1 Se9 Nd4 51.67(9) . . . . ?
Se8 Nd1 Se9 Nd4 42.678(19) . . . . ?
Se2 Nd1 Se9 Nd4 -83.17(3) . . . . ?
>O7 Nd4 Se9 C43 133.6(3) . . . . ?
O8 Nd4 Se9 C43 59.9(3) . . . . ?
>Se1 Nd4 Se9 C43 -79.2(2) . . . . ?
Se8 Nd4 Se9 C43 -147.0(2) . . . . ?
Se7 Nd4 Se9 C43 -114.5(3) . . . . ?
Se6 Nd4 Se9 C43 -17.9(2) . . . . ?
O7 Nd4 Se9 Nd1 -122.77(13) . . . . ?
O8 Nd4 Se9 Nd1 163.45(12) . . . . ?
Se1 Nd4 Se9 Nd1 24.40(2) . . . . ?
Se8 Nd4 Se9 Nd1 -43.373(19) . . . . ?
Se7 Nd4 Se9 Nd1 -10.94(17) . . . . ?
Se6 Nd4 Se9 Nd1 85.67(2) . . . . ?
Nd2 Se2 C1 C6 43.5(6) . . . . ?
Nd1 Se2 C1 C6 -55.8(6) . . . . ?
Nd2 Se2 C1 C2 -135.1(5) . . . . ?
Nd1 Se2 C1 C2 125.6(5) . . . . ?
C6 C1 C2 C3 0.0(10) . . . . ?
Se2 C1 C2 C3 178.6(5) . . . . ?
C1 C2 C3 C4 0.9(11) . . . . ?
C2 C3 C4 C5 -1.1(11) . . . . ?
C3 C4 C5 C6 0.4(11) . . . . ?
C2 C1 C6 C5 -0.7(10) . . . . ?
Se2 C1 C6 C5 -179.2(5) . . . . ?
C4 C5 C6 C1 0.5(11) . . . . ?
Nd1 Se3 C7 C12 -54.9(6) . . . . ?
Nd2 Se3 C7 C12 46.0(6) . . . . ?
Nd1 Se3 C7 C8 126.7(5) . . . . ?
Nd2 Se3 C7 C8 -132.4(5) . . . . ?
C12 C7 C8 C9 1.9(11) . . . . ?
Se3 C7 C8 C9 -179.6(6) . . . . ?
C7 C8 C9 C10 -1.4(12) . . . . ?
C8 C9 C10 C11 1.1(12) . . . . ?
C9 C10 C11 C12 -1.3(11) . . . . ?
C10 C11 C12 C7 1.8(11) . . . . ?
C8 C7 C12 C11 -2.1(11) . . . . ?
Se3 C7 C12 C11 179.5(5) . . . . ?
Nd2 Se4 C13 C14 69.1(7) . . . . ?
Nd3 Se4 C13 C14 -29.7(8) . . . . ?
Nd2 Se4 C13 C18 -111.4(6) . . . . ?
Nd3 Se4 C13 C18 149.8(5) . . . . ?
C18 C13 C14 C15 0.5(13) . . . . ?
Se4 C13 C14 C15 179.9(7) . . . . ?
C13 C14 C15 C16 0.7(15) . . . . ?
C14 C15 C16 C17 -1.5(15) . . . . ?
C15 C16 C17 C18 1.0(15) . . . . ?
C14 C13 C18 C17 -0.9(12) . . . . ?
Se4 C13 C18 C17 179.6(7) . . . . ?
C16 C17 C18 C13 0.2(14) . . . . ?
Nd3 Se5 C19 C24 -52.5(6) . . . . ?
Nd2 Se5 C19 C24 39.7(6) . . . . ?
Nd3 Se5 C19 C20 127.3(5) . . . . ?
Nd2 Se5 C19 C20 -140.4(5) . . . . ?
C24 C19 C20 C21 0.4(11) . . . . ?
Se5 C19 C20 C21 -179.4(6) . . . . ?
C19 C20 C21 C22 -1.3(12) . . . . ?
C20 C21 C22 C23 1.8(13) . . . . ?
C21 C22 C23 C24 -1.5(13) . . . . ?
C20 C19 C24 C23 -0.1(11) . . . . ?
Se5 C19 C24 C23 179.8(6) . . . . ?
C22 C23 C24 C19 0.6(12) . . . . ?
Nd3 Se6 C25 C30 -60.9(7) . . . . ?
Nd4 Se6 C25 C30 39.5(7) . . . . ?
Nd3 Se6 C25 C26 119.6(6) . . . . ?
Nd4 Se6 C25 C26 -140.0(5) . . . . ?
C30 C25 C26 C27 -1.1(12) . . . . ?
Se6 C25 C26 C27 178.4(6) . . . . ?
C25 C26 C27 C28 1.0(13) . . . . ?
C26 C27 C28 C29 -0.9(14) . . . . ?
C27 C28 C29 C30 1.1(13) . . . . ?
C26 C25 C30 C29 1.3(12) . . . . ?
Se6 C25 C30 C29 -178.2(6) . . . . ?
C28 C29 C30 C25 -1.3(13) . . . . ?
Nd3 Se7 C31 C32 118.9(6) . . . . ?
Nd4 Se7 C31 C32 -138.8(5) . . . . ?
Nd3 Se7 C31 C36 -61.4(6) . . . . ?
Nd4 Se7 C31 C36 40.9(7) . . . . ?
C36 C31 C32 C33 -3.0(12) . . . . ?
Se7 C31 C32 C33 176.6(6) . . . . ?
C31 C32 C33 C34 1.2(13) . . . . ?
C32 C33 C34 C35 1.0(14) . . . . ?
C33 C34 C35 C36 -1.4(14) . . . . ?
C34 C35 C36 C31 -0.4(12) . . . . ?
C32 C31 C36 C35 2.7(11) . . . . ?
Se7 C31 C36 C35 -177.0(6) . . . . ?
Nd4 Se8 C37 C38 71.6(6) . . . . ?
Nd1 Se8 C37 C38 -36.6(6) . . . . ?
Nd4 Se8 C37 C42 -109.5(5) . . . . ?
Nd1 Se8 C37 C42 142.2(5) . . . . ?
C42 C37 C38 C39 -0.7(10) . . . . ?
Se8 C37 C38 C39 178.1(5) . . . . ?
C37 C38 C39 C40 -0.6(11) . . . . ?
C38 C39 C40 C41 1.8(11) . . . . ?
C39 C40 C41 C42 -1.6(11) . . . . ?
C38 C37 C42 C41 0.9(10) . . . . ?
Se8 C37 C42 C41 -178.0(5) . . . . ?
C40 C41 C42 C37 0.3(11) . . . . ?
Nd1 Se9 C43 C44 130.7(5) . . . . ?
Nd4 Se9 C43 C44 -136.3(5) . . . . ?
Nd1 Se9 C43 C48 -47.2(6) . . . . ?
Nd4 Se9 C43 C48 45.7(6) . . . . ?
C48 C43 C44 C45 0.7(11) . . . . ?
Se9 C43 C44 C45 -177.3(6) . . . . ?
C43 C44 C45 C46 -0.1(13) . . . . ?
C44 C45 C46 C47 0.1(14) . . . . ?
C45 C46 C47 C48 -0.7(14) . . . . ?
C46 C47 C48 C43 1.3(13) . . . . ?
C44 C43 C48 C47 -1.3(11) . . . . ?
Se9 C43 C48 C47 176.7(6) . . . . ?
O2 Nd1 O1 C49 122.4(5) . . . . ?
Se1 Nd1 O1 C49 -67.2(6) . . . . ?
Se3 Nd1 O1 C49 22.6(5) . . . . ?
Se9 Nd1 O1 C49 -142.4(5) . . . . ?
Se8 Nd1 O1 C49 -67.5(5) . . . . ?
Se2 Nd1 O1 C49 85.6(5) . . . . ?
O2 Nd1 O1 C52 -55.1(4) . . . . ?
Se1 Nd1 O1 C52 115.3(4) . . . . ?
Se3 Nd1 O1 C52 -154.9(4) . . . . ?
Se9 Nd1 O1 C52 40.1(4) . . . . ?
Se8 Nd1 O1 C52 115.0(4) . . . . ?
Se2 Nd1 O1 C52 -91.9(5) . . . . ?
C52 O1 C49 C50 -7.5(7) . . . . ?
Nd1 O1 C49 C50 174.7(4) . . . . ?
O1 C49 C50 C51 28.6(7) . . . . ?
C49 C50 C51 C52 -38.5(7) . . . . ?
C49 O1 C52 C51 -16.8(7) . . . . ?
Nd1 O1 C52 C51 161.1(4) . . . . ?
C50 C51 C52 O1 34.3(7) . . . . ?
O1 Nd1 O2 C53 -61.0(5) . . . . ?
Se1 Nd1 O2 C53 125.8(4) . . . . ?
Se3 Nd1 O2 C53 26.2(5) . . . . ?
Se9 Nd1 O2 C53 -145.6(5) . . . . ?
Se8 Nd1 O2 C53 -84.6(5) . . . . ?
Se2 Nd1 O2 C53 97.4(5) . . . . ?
O1 Nd1 O2 C56 135.9(5) . . . . ?
Se1 Nd1 O2 C56 -37.3(5) . . . . ?
Se3 Nd1 O2 C56 -136.9(5) . . . . ?
Se9 Nd1 O2 C56 51.3(5) . . . . ?
Se8 Nd1 O2 C56 112.3(5) . . . . ?
Se2 Nd1 O2 C56 -65.7(5) . . . . ?
C56 O2 C53 C54 11.3(7) . . . . ?
Nd1 O2 C53 C54 -154.3(4) . . . . ?
O2 C53 C54 C55 -31.6(7) . . . . ?
C53 C54 C55 C56 39.8(7) . . . . ?
C53 O2 C56 C55 13.6(7) . . . . ?
Nd1 O2 C56 C55 178.7(4) . . . . ?
C54 C55 C56 O2 -33.4(7) . . . . ?
O4 Nd2 O3 C57 42.8(5) . . . . ?
Se4 Nd2 O3 C57 95.0(6) . . . . ?
Se2 Nd2 O3 C57 -107.7(5) . . . . ?
Se1 Nd2 O3 C57 -141.3(5) . . . . ?
Se5 Nd2 O3 C57 143.3(5) . . . . ?
Se3 Nd2 O3 C57 -37.7(6) . . . . ?
O4 Nd2 O3 C60 -146.6(6) . . . . ?
Se4 Nd2 O3 C60 -94.4(6) . . . . ?
Se2 Nd2 O3 C60 62.9(5) . . . . ?
Se1 Nd2 O3 C60 29.4(6) . . . . ?
Se5 Nd2 O3 C60 -46.1(5) . . . . ?
Se3 Nd2 O3 C60 132.9(5) . . . . ?
C60 O3 C57 C58 22.6(8) . . . . ?
Nd2 O3 C57 C58 -165.6(5) . . . . ?
O3 C57 C58 C59 -40.1(8) . . . . ?
C57 C58 C59 C60 41.2(9) . . . . ?
C57 O3 C60 C59 3.2(9) . . . . ?
Nd2 O3 C60 C59 -169.2(5) . . . . ?
C58 C59 C60 O3 -27.6(9) . . . . ?
O3 Nd2 O4 C61 -129.8(6) . . . . ?
Se4 Nd2 O4 C61 75.4(5) . . . . ?
Se2 Nd2 O4 C61 -78.2(6) . . . . ?
Se1 Nd2 O4 C61 55.4(6) . . . . ?
Se5 Nd2 O4 C61 149.4(5) . . . . ?
Se3 Nd2 O4 C61 -22.7(5) . . . . ?
O3 Nd2 O4 C64 57.2(5) . . . . ?
Se4 Nd2 O4 C64 -97.6(5) . . . . ?
Se2 Nd2 O4 C64 108.9(5) . . . . ?
Se1 Nd2 O4 C64 -117.5(5) . . . . ?
Se5 Nd2 O4 C64 -23.5(5) . . . . ?
Se3 Nd2 O4 C64 164.4(5) . . . . ?
C64 O4 C61 C62 2.3(8) . . . . ?
Nd2 O4 C61 C62 -171.6(4) . . . . ?
O4 C61 C62 C63 -27.3(8) . . . . ?
C61 C62 C63 C64 41.3(8) . . . . ?
C61 O4 C64 C63 24.0(7) . . . . ?
Nd2 O4 C64 C63 -161.9(4) . . . . ?
C62 C63 C64 O4 -40.5(7) . . . . ?
O6 Nd3 O5 C68 -51.4(6) . . . . ?
Se1 Nd3 O5 C68 119.8(5) . . . . ?
Se5 Nd3 O5 C68 40.4(6) . . . . ?
Se7 Nd3 O5 C68 -154.7(6) . . . . ?
Se6 Nd3 O5 C68 -95.1(6) . . . . ?
Se4 Nd3 O5 C68 115.9(6) . . . . ?
O6 Nd3 O5 C65 124.5(5) . . . . ?
Se1 Nd3 O5 C65 -64.3(6) . . . . ?
Se5 Nd3 O5 C65 -143.7(5) . . . . ?
Se7 Nd3 O5 C65 21.2(5) . . . . ?
Se6 Nd3 O5 C65 80.8(5) . . . . ?
Se4 Nd3 O5 C65 -68.2(5) . . . . ?
C68 O5 C65 C66A 6.6(10) . . . . ?
Nd3 O5 C65 C66A -169.9(8) . . . . ?
C68 O5 C65 C66B -17.6(12) . . . . ?
Nd3 O5 C65 C66B 166.0(10) . . . . ?
O5 C65 C66A C67A 17.3(14) . . . . ?
C66B C65 C66A C67A 105(3) . . . . ?
C65 C66A C67A C68 -31.8(14) . . . . ?
O5 C65 C66B C67B 22.4(17) . . . . ?
C66A C65 C66B C67B -76(3) . . . . ?
C65 C66B C67B C68 -19(2) . . . . ?
C65 O5 C68 C67B 7.3(13) . . . . ?
Nd3 O5 C68 C67B -176.3(11) . . . . ?
C65 O5 C68 C67A -23.7(9) . . . . ?
Nd3 O5 C68 C67A 152.7(7) . . . . ?
C66B C67B C68 O5 7.7(19) . . . . ?
C66B C67B C68 C67A 88(2) . . . . ?
C66A C67A C68 O5 34.7(12) . . . . ?
C66A C67A C68 C67B -73(2) . . . . ?
O5 Nd3 O6 C72 -62.6(5) . . . . ?
Se1 Nd3 O6 C72 124.0(5) . . . . ?
Se5 Nd3 O6 C72 -150.2(5) . . . . ?
Se7 Nd3 O6 C72 22.4(5) . . . . ?
Se6 Nd3 O6 C72 92.0(5) . . . . ?
Se4 Nd3 O6 C72 -92.3(6) . . . . ?
O5 Nd3 O6 C69 143.8(6) . . . . ?
Se1 Nd3 O6 C69 -29.7(6) . . . . ?
Se5 Nd3 O6 C69 56.2(6) . . . . ?
Se7 Nd3 O6 C69 -131.2(6) . . . . ?
Se6 Nd3 O6 C69 -61.6(6) . . . . ?
Se4 Nd3 O6 C69 114.1(5) . . . . ?
C72 O6 C69 C70 14.9(8) . . . . ?
Nd3 O6 C69 C70 170.4(5) . . . . ?
O6 C69 C70 C71 -30.3(9) . . . . ?
C69 C70 C71 C72 34.4(9) . . . . ?
C69 O6 C72 C71 6.8(9) . . . . ?
Nd3 O6 C72 C71 -151.9(5) . . . . ?
C70 C71 C72 O6 -26.0(9) . . . . ?
O8 Nd4 O7 C76B -139.9(12) . . . . ?
Se1 Nd4 O7 C76B 47.3(12) . . . . ?
Se8 Nd4 O7 C76B 68.6(11) . . . . ?
Se7 Nd4 O7 C76B -31.1(11) . . . . ?
Se6 Nd4 O7 C76B -84.6(11) . . . . ?
Se9 Nd4 O7 C76B 141.4(11) . . . . ?
O8 Nd4 O7 C73 72.4(6) . . . . ?
Se1 Nd4 O7 C73 -100.4(6) . . . . ?
Se8 Nd4 O7 C73 -79.0(6) . . . . ?
Se7 Nd4 O7 C73 -178.8(6) . . . . ?
Se6 Nd4 O7 C73 127.7(5) . . . . ?
Se9 Nd4 O7 C73 -6.3(6) . . . . ?
O8 Nd4 O7 C76A -99.2(11) . . . . ?
Se1 Nd4 O7 C76A 88.0(11) . . . . ?
Se8 Nd4 O7 C76A 109.3(11) . . . . ?
Se7 Nd4 O7 C76A 9.6(11) . . . . ?
Se6 Nd4 O7 C76A -44.0(11) . . . . ?
Se9 Nd4 O7 C76A -178.0(10) . . . . ?
C76B O7 C73 C74A 30.0(14) . . . . ?
C76A O7 C73 C74A -1.5(14) . . . . ?
Nd4 O7 C73 C74A -174.9(9) . . . . ?
C76B O7 C73 C74B -6.5(11) . . . . ?
C76A O7 C73 C74B -37.9(11) . . . . ?
Nd4 O7 C73 C74B 148.6(7) . . . . ?
O7 C73 C74A C75A -38.7(15) . . . . ?
C74B C73 C74A C75A 30.9(12) . . . . ?
C73 C74A C75A C76A 56.1(14) . . . . ?
C76B O7 C76A C75A -53.5(18) . . . . ?
C73 O7 C76A C75A 33.4(11) . . . . ?
Nd4 O7 C76A C75A -154.0(7) . . . . ?
C74A C75A C76A O7 -57.8(14) . . . . ?
O7 C73 C74B C75B 16.3(13) . . . . ?
C74A C73 C74B C75B -106(2) . . . . ?
O7 C73 C74B C76B 4.6(8) . . . . ?
C74A C73 C74B C76B -117.3(17) . . . . ?
C73 C74B C75B C76B -19.9(19) . . . . ?
C74B C75B C76B O7 20(3) . . . . ?
C73 O7 C76B C75B -10(3) . . . . ?
C76A O7 C76B C75B 92(3) . . . . ?
Nd4 O7 C76B C75B -162(2) . . . . ?
C73 O7 C76B C74B 5.1(9) . . . . ?
C76A O7 C76B C74B 106(2) . . . . ?
Nd4 O7 C76B C74B -147.0(7) . . . . ?
C73 C74B C76B C75B 160.6(19) . . . . ?
C75B C74B C76B O7 -165(2) . . . . ?
C73 C74B C76B O7 -4.6(8) . . . . ?
O7 Nd4 O8 C80 43.0(6) . . . . ?
Se1 Nd4 O8 C80 -142.7(5) . . . . ?
Se8 Nd4 O8 C80 96.5(6) . . . . ?
Se7 Nd4 O8 C80 -36.7(6) . . . . ?
Se6 Nd4 O8 C80 -105.5(6) . . . . ?
Se9 Nd4 O8 C80 144.1(6) . . . . ?
O7 Nd4 O8 C77 -155.3(5) . . . . ?
Se1 Nd4 O8 C77 19.0(6) . . . . ?
Se8 Nd4 O8 C77 -101.8(5) . . . . ?
Se7 Nd4 O8 C77 125.0(5) . . . . ?
Se6 Nd4 O8 C77 56.2(5) . . . . ?
Se9 Nd4 O8 C77 -54.1(5) . . . . ?
C80 O8 C77 C78 15.2(8) . . . . ?
Nd4 O8 C77 C78 -149.8(5) . . . . ?
O8 C77 C78 C79 -35.1(8) . . . . ?
C77 C78 C79 C80 40.7(9) . . . . ?
C77 O8 C80 C79 9.9(8) . . . . ?
Nd4 O8 C80 C79 173.9(5) . . . . ?
C78 C79 C80 O8 -32.3(8) . . . . ?
Se21 Zn4 Se10 Zn2 -154.57(3) . . . . ?
Se20 Zn4 Se10 Zn2 -38.76(4) . . . . ?
Se22 Zn4 Se10 Zn2 84.40(4) . . . . ?
Se21 Zn4 Se10 Zn3 -34.13(4) . . . . ?
Se20 Zn4 Se10 Zn3 81.68(4) . . . . ?
Se22 Zn4 Se10 Zn3 -155.16(3) . . . . ?
Se21 Zn4 Se10 Zn1 85.52(4) . . . . ?
Se20 Zn4 Se10 Zn1 -158.67(3) . . . . ?
Se22 Zn4 Se10 Zn1 -35.51(4) . . . . ?
Se14 Zn2 Se10 Zn4 -151.65(4) . . . . ?
Se16 Zn2 Se10 Zn4 -32.53(4) . . . . ?
Se15 Zn2 Se10 Zn4 85.43(4) . . . . ?
Se14 Zn2 Se10 Zn3 84.76(4) . . . . ?
Se16 Zn2 Se10 Zn3 -156.12(3) . . . . ?
Se15 Zn2 Se10 Zn3 -38.16(5) . . . . ?
Se14 Zn2 Se10 Zn1 -36.11(5) . . . . ?
Se16 Zn2 Se10 Zn1 83.02(4) . . . . ?
Se15 Zn2 Se10 Zn1 -159.03(4) . . . . ?
Se17 Zn3 Se10 Zn4 -160.76(3) . . . . ?
Se18 Zn3 Se10 Zn4 -37.60(4) . . . . ?
Se19 Zn3 Se10 Zn4 80.25(4) . . . . ?
Se17 Zn3 Se10 Zn2 -41.37(4) . . . . ?
Se18 Zn3 Se10 Zn2 81.79(4) . . . . ?
Se19 Zn3 Se10 Zn2 -160.36(3) . . . . ?
Se17 Zn3 Se10 Zn1 81.51(4) . . . . ?
Se18 Zn3 Se10 Zn1 -155.33(3) . . . . ?
Se19 Zn3 Se10 Zn1 -37.48(4) . . . . ?
Se12 Zn1 Se10 Zn4 83.43(4) . . . . ?
Se11 Zn1 Se10 Zn4 -156.94(3) . . . . ?
Se13 Zn1 Se10 Zn4 -42.38(4) . . . . ?
Se12 Zn1 Se10 Zn2 -32.94(5) . . . . ?
Se11 Zn1 Se10 Zn2 86.68(4) . . . . ?
Se13 Zn1 Se10 Zn2 -158.75(4) . . . . ?
Se12 Zn1 Se10 Zn3 -153.75(3) . . . . ?
Se11 Zn1 Se10 Zn3 -34.12(4) . . . . ?
Se13 Zn1 Se10 Zn3 80.45(4) . . . . ?
Se10 Zn1 Se11 C81 -159.7(2) . . . . ?
Se12 Zn1 Se11 C81 -51.2(2) . . . . ?
Se13 Zn1 Se11 C81 91.3(2) . . . . ?
Se10 Zn1 Se11 Zn6 -45.43(4) . . . . ?
Se12 Zn1 Se11 Zn6 63.11(4) . . . . ?
Se13 Zn1 Se11 Zn6 -154.38(3) . . . . ?
Se24 Zn6 Se11 C81 -26.0(2) . . . . ?
Se17 Zn6 Se11 C81 -159.7(2) . . . . ?
Se14 Zn6 Se11 C81 89.7(2) . . . . ?
Se24 Zn6 Se11 Zn1 -138.32(5) . . . . ?
Se17 Zn6 Se11 Zn1 88.01(4) . . . . ?
Se14 Zn6 Se11 Zn1 -22.64(5) . . . . ?
Se10 Zn1 Se12 C87 -157.0(2) . . . . ?
Se11 Zn1 Se12 C87 94.8(2) . . . . ?
Se13 Zn1 Se12 C87 -43.7(2) . . . . ?
Se10 Zn1 Se12 Zn5 -41.53(4) . . . . ?
Se11 Zn1 Se12 Zn5 -149.77(3) . . . . ?
Se13 Zn1 Se12 Zn5 71.76(5) . . . . ?
Se23 Zn5 Se12 C87 -56.4(2) . . . . ?
Se22 Zn5 Se12 C87 80.3(2) . . . . ?
Se16 Zn5 Se12 C87 -166.8(2) . . . . ?
Se23 Zn5 Se12 Zn1 -170.43(4) . . . . ?
Se22 Zn5 Se12 Zn1 -33.67(4) . . . . ?
Se16 Zn5 Se12 Zn1 79.18(4) . . . . ?
Se10 Zn1 Se13 C93 -145.2(2) . . . . ?
Se12 Zn1 Se13 C93 102.6(2) . . . . ?
Se11 Zn1 Se13 C93 -37.9(2) . . . . ?
Se10 Zn1 Se13 Zn8 -35.47(4) . . . . ?
Se12 Zn1 Se13 Zn8 -147.71(4) . . . . ?
Se11 Zn1 Se13 Zn8 71.85(4) . . . . ?
Se26 Zn8 Se13 C93 -58.99(19) . . . . ?
Se19 Zn8 Se13 C93 70.62(19) . . . . ?
Se21 Zn8 Se13 C93 -171.64(19) . . . . ?
Se26 Zn8 Se13 Zn1 -166.97(4) . . . . ?
Se19 Zn8 Se13 Zn1 -37.36(4) . . . . ?
Se21 Zn8 Se13 Zn1 80.38(4) . . . . ?
Se10 Zn2 Se14 C99 -149.3(2) . . . . ?
Se16 Zn2 Se14 C99 98.1(2) . . . . ?
Se15 Zn2 Se14 C99 -34.2(2) . . . . ?
Se10 Zn2 Se14 Zn6 -37.28(4) . . . . ?
Se16 Zn2 Se14 Zn6 -149.89(3) . . . . ?
Se15 Zn2 Se14 Zn6 77.85(4) . . . . ?
Se24 Zn6 Se14 C99 -48.0(2) . . . . ?
Se11 Zn6 Se14 C99 -179.4(2) . . . . ?
Se17 Zn6 Se14 C99 73.8(2) . . . . ?
Se24 Zn6 Se14 Zn2 -155.50(4) . . . . ?
Se11 Zn6 Se14 Zn2 73.03(4) . . . . ?
Se17 Zn6 Se14 Zn2 -33.78(4) . . . . ?
Se10 Zn2 Se15 C105 -149.3(2) . . . . ?
Se14 Zn2 Se15 C105 97.4(2) . . . . ?
Se16 Zn2 Se15 C105 -35.9(2) . . . . ?
Se10 Zn2 Se15 Zn7 -39.25(4) . . . . ?
Se14 Zn2 Se15 Zn7 -152.61(4) . . . . ?
Se16 Zn2 Se15 Zn7 74.10(4) . . . . ?
Se25 Zn7 Se15 C105 -42.0(2) . . . . ?
Se18 Zn7 Se15 C105 -174.5(2) . . . . ?
Se20 Zn7 Se15 C105 72.1(2) . . . . ?
Se25 Zn7 Se15 Zn2 -147.84(4) . . . . ?
Se18 Zn7 Se15 Zn2 79.69(4) . . . . ?
Se20 Zn7 Se15 Zn2 -33.70(4) . . . . ?
Se10 Zn2 Se16 C111 -147.4(2) . . . . ?
Se14 Zn2 Se16 C111 -36.2(2) . . . . ?
Se15 Zn2 Se16 C111 98.6(2) . . . . ?
Se10 Zn2 Se16 Zn5 -40.29(4) . . . . ?
Se14 Zn2 Se16 Zn5 70.99(4) . . . . ?
Se15 Zn2 Se16 Zn5 -154.25(3) . . . . ?
Se23 Zn5 Se16 C111 -45.1(2) . . . . ?
Se22 Zn5 Se16 C111 -175.6(2) . . . . ?
Se12 Zn5 Se16 C111 75.8(2) . . . . ?
Se23 Zn5 Se16 Zn2 -149.55(4) . . . . ?
Se22 Zn5 Se16 Zn2 80.00(4) . . . . ?
Se12 Zn5 Se16 Zn2 -28.61(4) . . . . ?
Se10 Zn3 Se17 C117 -146.3(2) . . . . ?
Se18 Zn3 Se17 C117 102.7(2) . . . . ?
Se19 Zn3 Se17 C117 -31.3(2) . . . . ?
Se10 Zn3 Se17 Zn6 -34.83(4) . . . . ?
Se18 Zn3 Se17 Zn6 -145.88(4) . . . . ?
Se19 Zn3 Se17 Zn6 80.19(4) . . . . ?
Se24 Zn6 Se17 C117 -67.0(2) . . . . ?
Se11 Zn6 Se17 C117 70.5(2) . . . . ?
Se14 Zn6 Se17 C117 -174.5(2) . . . . ?
Se24 Zn6 Se17 Zn3 -175.52(4) . . . . ?
Se11 Zn6 Se17 Zn3 -37.94(4) . . . . ?
Se14 Zn6 Se17 Zn3 77.05(4) . . . . ?
Se10 Zn3 Se18 C123 -152.0(2) . . . . ?
Se17 Zn3 Se18 C123 -39.2(2) . . . . ?
Se19 Zn3 Se18 C123 94.6(2) . . . . ?
Se10 Zn3 Se18 Zn7 -37.22(4) . . . . ?
Se17 Zn3 Se18 Zn7 75.61(5) . . . . ?
Se19 Zn3 Se18 Zn7 -150.58(4) . . . . ?
Se25 Zn7 Se18 C123 -56.4(2) . . . . ?
Se15 Zn7 Se18 C123 78.1(2) . . . . ?
Se20 Zn7 Se18 C123 -167.8(2) . . . . ?
Se25 Zn7 Se18 Zn3 -170.02(4) . . . . ?
Se15 Zn7 Se18 Zn3 -35.55(4) . . . . ?
Se20 Zn7 Se18 Zn3 78.59(4) . . . . ?
Se10 Zn3 Se19 C129 -145.0(2) . . . . ?
Se17 Zn3 Se19 C129 101.4(2) . . . . ?
Se18 Zn3 Se19 C129 -35.2(2) . . . . ?
Se10 Zn3 Se19 Zn8 -37.93(4) . . . . ?
Se17 Zn3 Se19 Zn8 -151.47(4) . . . . ?
Se18 Zn3 Se19 Zn8 71.93(4) . . . . ?
Se26 Zn8 Se19 C129 -45.33(19) . . . . ?
Se21 Zn8 Se19 C129 73.56(19) . . . . ?
Se13 Zn8 Se19 C129 -176.87(19) . . . . ?
Se26 Zn8 Se19 Zn3 -148.62(4) . . . . ?
Se21 Zn8 Se19 Zn3 -29.73(4) . . . . ?
Se13 Zn8 Se19 Zn3 79.84(4) . . . . ?
Se10 Zn4 Se20 C135 -144.2(2) . . . . ?
Se21 Zn4 Se20 C135 -33.0(2) . . . . ?
Se22 Zn4 Se20 C135 98.6(2) . . . . ?
Se10 Zn4 Se20 Zn7 -34.37(4) . . . . ?
Se21 Zn4 Se20 Zn7 76.78(4) . . . . ?
Se22 Zn4 Se20 Zn7 -151.56(4) . . . . ?
Se25 Zn7 Se20 C135 -51.1(2) . . . . ?
Se15 Zn7 Se20 C135 -177.6(2) . . . . ?
Se18 Zn7 Se20 C135 70.9(2) . . . . ?
Se25 Zn7 Se20 Zn4 -155.42(4) . . . . ?
Se15 Zn7 Se20 Zn4 78.10(4) . . . . ?
Se18 Zn7 Se20 Zn4 -33.41(4) . . . . ?
Se10 Zn4 Se21 C141 -145.8(2) . . . . ?
Se20 Zn4 Se21 C141 102.1(2) . . . . ?
Se22 Zn4 Se21 C141 -30.2(2) . . . . ?
Se10 Zn4 Se21 Zn8 -35.69(4) . . . . ?
Se20 Zn4 Se21 Zn8 -147.85(4) . . . . ?
Se22 Zn4 Se21 Zn8 79.89(4) . . . . ?
Se26 Zn8 Se21 C141 -53.4(2) . . . . ?
Se19 Zn8 Se21 C141 -178.3(2) . . . . ?
Se13 Zn8 Se21 C141 69.4(2) . . . . ?
Se26 Zn8 Se21 Zn4 -160.10(4) . . . . ?
Se19 Zn8 Se21 Zn4 75.05(4) . . . . ?
Se13 Zn8 Se21 Zn4 -37.27(4) . . . . ?
Se10 Zn4 Se22 C147 -152.6(2) . . . . ?
Se21 Zn4 Se22 C147 93.5(2) . . . . ?
Se20 Zn4 Se22 C147 -36.2(2) . . . . ?
Se10 Zn4 Se22 Zn5 -43.17(4) . . . . ?
Se21 Zn4 Se22 Zn5 -157.05(4) . . . . ?
Se20 Zn4 Se22 Zn5 73.26(4) . . . . ?
Se23 Zn5 Se22 C147 -43.2(2) . . . . ?
Se16 Zn5 Se22 C147 72.7(2) . . . . ?
Se12 Zn5 Se22 C147 -175.4(2) . . . . ?
Se23 Zn5 Se22 Zn4 -146.45(4) . . . . ?
Se16 Zn5 Se22 Zn4 -30.47(4) . . . . ?
Se12 Zn5 Se22 Zn4 81.33(4) . . . . ?
Se22 Zn5 Se23 C153 -37.0(2) . . . . ?
Se16 Zn5 Se23 C153 -156.6(2) . . . . ?
Se12 Zn5 Se23 C153 89.4(2) . . . . ?
Se11 Zn6 Se24 C159 -39.5(2) . . . . ?
Se17 Zn6 Se24 C159 86.7(2) . . . . ?
Se14 Zn6 Se24 C159 -161.4(2) . . . . ?
Se15 Zn7 Se25 C165 -44.1(2) . . . . ?
Se18 Zn7 Se25 C165 82.8(2) . . . . ?
Se20 Zn7 Se25 C165 -162.2(2) . . . . ?
Se19 Zn8 Se26 C171 -27.8(2) . . . . ?
Se21 Zn8 Se26 C171 -151.5(2) . . . . ?
Se13 Zn8 Se26 C171 97.5(2) . . . . ?
Zn1 Se11 C81 C82 86.9(6) . . . . ?
Zn6 Se11 C81 C82 -25.2(6) . . . . ?
Zn1 Se11 C81 C86 -96.2(5) . . . . ?
Zn6 Se11 C81 C86 151.7(5) . . . . ?
C86 C81 C82 C83 -1.5(11) . . . . ?
Se11 C81 C82 C83 175.3(6) . . . . ?
C81 C82 C83 C84 0.0(12) . . . . ?
C82 C83 C84 C85 1.8(14) . . . . ?
C83 C84 C85 C86 -2.1(14) . . . . ?
C82 C81 C86 C85 1.2(11) . . . . ?
Se11 C81 C86 C85 -175.8(6) . . . . ?
C84 C85 C86 C81 0.6(12) . . . . ?
Zn1 Se12 C87 C88 -46.8(6) . . . . ?
Zn5 Se12 C87 C88 -162.0(5) . . . . ?
Zn1 Se12 C87 C92 135.9(5) . . . . ?
Zn5 Se12 C87 C92 20.7(6) . . . . ?
C92 C87 C88 C89 0.7(11) . . . . ?
Se12 C87 C88 C89 -176.7(6) . . . . ?
C87 C88 C89 C90 0.0(12) . . . . ?
C88 C89 C90 C91 0.4(12) . . . . ?
C89 C90 C91 C92 -1.5(11) . . . . ?
C90 C91 C92 C87 2.2(11) . . . . ?
C88 C87 C92 C91 -1.8(10) . . . . ?
Se12 C87 C92 C91 175.5(5) . . . . ?
Zn1 Se13 C93 C94 105.4(5) . . . . ?
Zn8 Se13 C93 C94 -6.0(6) . . . . ?
Zn1 Se13 C93 C98 -79.5(5) . . . . ?
Zn8 Se13 C93 C98 169.1(5) . . . . ?
C98 C93 C94 C95 1.8(10) . . . . ?
Se13 C93 C94 C95 176.7(5) . . . . ?
C93 C94 C95 C96 0.2(11) . . . . ?
C94 C95 C96 C97 -1.8(11) . . . . ?
C95 C96 C97 C98 1.4(11) . . . . ?
C96 C97 C98 C93 0.5(11) . . . . ?
C94 C93 C98 C97 -2.2(10) . . . . ?
Se13 C93 C98 C97 -177.3(5) . . . . ?
Zn2 Se14 C99 C100 94.2(6) . . . . ?
Zn6 Se14 C99 C100 -17.8(7) . . . . ?
Zn2 Se14 C99 C104 -83.6(6) . . . . ?
Zn6 Se14 C99 C104 164.4(5) . . . . ?
C104 C99 C100 C101 -2.8(11) . . . . ?
Se14 C99 C100 C101 179.4(6) . . . . ?
C99 C100 C101 C102 2.7(12) . . . . ?
C100 C101 C102 C103 -0.8(12) . . . . ?
C101 C102 C103 C104 -0.8(12) . . . . ?
C102 C103 C104 C99 0.7(12) . . . . ?
C100 C99 C104 C103 1.2(11) . . . . ?
Se14 C99 C104 C103 179.1(6) . . . . ?
Zn2 Se15 C105 C106 -80.6(6) . . . . ?
Zn7 Se15 C105 C106 171.9(6) . . . . ?
Zn2 Se15 C105 C110 99.1(6) . . . . ?
Zn7 Se15 C105 C110 -8.4(7) . . . . ?
C110 C105 C106 C107 0.0(13) . . . . ?
Se15 C105 C106 C107 179.8(7) . . . . ?
C105 C106 C107 C108 1.5(15) . . . . ?
C106 C107 C108 C109 -0.5(15) . . . . ?
C107 C108 C109 C110 -2.0(14) . . . . ?
C106 C105 C110 C109 -2.6(12) . . . . ?
Se15 C105 C110 C109 177.7(6) . . . . ?
C108 C109 C110 C105 3.5(13) . . . . ?
Zn2 Se16 C111 C112 -95.8(6) . . . . ?
Zn5 Se16 C111 C112 155.7(5) . . . . ?
Zn2 Se16 C111 C116 84.7(6) . . . . ?
Zn5 Se16 C111 C116 -23.7(6) . . . . ?
C116 C111 C112 C113 -3.0(11) . . . . ?
Se16 C111 C112 C113 177.5(6) . . . . ?
C111 C112 C113 C114 2.4(12) . . . . ?
C112 C113 C114 C115 -0.3(13) . . . . ?
C113 C114 C115 C116 -1.2(12) . . . . ?
C112 C111 C116 C115 1.6(11) . . . . ?
Se16 C111 C116 C115 -178.9(6) . . . . ?
C114 C115 C116 C111 0.5(12) . . . . ?
Zn3 Se17 C117 C122 -88.5(6) . . . . ?
Zn6 Se17 C117 C122 160.1(6) . . . . ?
Zn3 Se17 C117 C118 91.6(6) . . . . ?
Zn6 Se17 C117 C118 -19.9(7) . . . . ?
C122 C117 C118 C119 -2.9(13) . . . . ?
Se17 C117 C118 C119 177.1(7) . . . . ?
C117 C118 C119 C120 0.5(14) . . . . ?
C118 C119 C120 C121 2.1(14) . . . . ?
C119 C120 C121 C122 -2.3(14) . . . . ?
C118 C117 C122 C121 2.6(13) . . . . ?
Se17 C117 C122 C121 -177.4(7) . . . . ?
C120 C121 C122 C117 0.0(15) . . . . ?
Zn3 Se18 C123 C124 138.4(5) . . . . ?
Zn7 Se18 C123 C124 22.6(6) . . . . ?
Zn3 Se18 C123 C128 -46.5(6) . . . . ?
Zn7 Se18 C123 C128 -162.4(5) . . . . ?
C128 C123 C124 C125 -0.7(12) . . . . ?
Se18 C123 C124 C125 174.2(6) . . . . ?
C123 C124 C125 C126 0.2(13) . . . . ?
C124 C125 C126 C127 0.1(14) . . . . ?
C125 C126 C127 C128 0.2(15) . . . . ?
C126 C127 C128 C123 -0.7(14) . . . . ?
C124 C123 C128 C127 1.0(12) . . . . ?
Se18 C123 C128 C127 -174.0(6) . . . . ?
Zn3 Se19 C129 C134 72.1(5) . . . . ?
Zn8 Se19 C129 C134 -34.0(5) . . . . ?
Zn3 Se19 C129 C130 -105.9(5) . . . . ?
Zn8 Se19 C129 C130 147.9(5) . . . . ?
C134 C129 C130 C131 0.6(10) . . . . ?
Se19 C129 C130 C131 178.7(5) . . . . ?
C129 C130 C131 C132 0.3(10) . . . . ?
C130 C131 C132 C133 -1.2(11) . . . . ?
C131 C132 C133 C134 1.3(10) . . . . ?
C130 C129 C134 C133 -0.5(9) . . . . ?
Se19 C129 C134 C133 -178.5(5) . . . . ?
C132 C133 C134 C129 -0.5(9) . . . . ?
Zn4 Se20 C135 C140 89.7(5) . . . . ?
Zn7 Se20 C135 C140 -19.6(6) . . . . ?
Zn4 Se20 C135 C136 -89.6(5) . . . . ?
Zn7 Se20 C135 C136 161.1(5) . . . . ?
C140 C135 C136 C137 1.7(10) . . . . ?
Se20 C135 C136 C137 -179.0(5) . . . . ?
C135 C136 C137 C138 -1.3(11) . . . . ?
C136 C137 C138 C139 1.1(11) . . . . ?
C137 C138 C139 C140 -1.4(11) . . . . ?
C138 C139 C140 C135 1.9(11) . . . . ?
C136 C135 C140 C139 -2.0(10) . . . . ?
Se20 C135 C140 C139 178.7(5) . . . . ?
Zn4 Se21 C141 C146 81.8(6) . . . . ?
Zn8 Se21 C141 C146 -30.0(6) . . . . ?
Zn4 Se21 C141 C142 -95.0(5) . . . . ?
Zn8 Se21 C141 C142 153.3(5) . . . . ?
C146 C141 C142 C143 2.9(10) . . . . ?
Se21 C141 C142 C143 179.7(5) . . . . ?
C141 C142 C143 C144 -3.4(11) . . . . ?
C142 C143 C144 C145 1.8(11) . . . . ?
C143 C144 C145 C146 0.3(10) . . . . ?
C142 C141 C146 C145 -0.9(10) . . . . ?
Se21 C141 C146 C145 -177.5(5) . . . . ?
C144 C145 C146 C141 -0.7(10) . . . . ?
Zn4 Se22 C147 C152 -94.7(5) . . . . ?
Zn5 Se22 C147 C152 159.5(5) . . . . ?
Zn4 Se22 C147 C148 85.2(6) . . . . ?
Zn5 Se22 C147 C148 -20.6(6) . . . . ?
C152 C147 C148 C149 -1.8(11) . . . . ?
Se22 C147 C148 C149 178.3(5) . . . . ?
C147 C148 C149 C150 0.3(11) . . . . ?
C148 C149 C150 C151 1.4(12) . . . . ?
C149 C150 C151 C152 -1.6(12) . . . . ?
C148 C147 C152 C151 1.6(11) . . . . ?
Se22 C147 C152 C151 -178.5(6) . . . . ?
C150 C151 C152 C147 0.1(12) . . . . ?
Zn5 Se23 C153 C158 56.6(6) . . . . ?
Zn5 Se23 C153 C154 -124.9(6) . . . . ?
C158 C153 C154 C155 0.7(11) . . . . ?
Se23 C153 C154 C155 -177.8(6) . . . . ?
C153 C154 C155 C156 -1.7(12) . . . . ?
C154 C155 C156 C157 2.0(13) . . . . ?
C155 C156 C157 C158 -1.3(13) . . . . ?
C154 C153 C158 C157 0.0(11) . . . . ?
Se23 C153 C158 C157 178.4(6) . . . . ?
C156 C157 C158 C153 0.3(12) . . . . ?
Zn6 Se24 C159 C160 -147.0(6) . . . . ?
Zn6 Se24 C159 C164 38.3(7) . . . . ?
C164 C159 C160 C161 1.7(13) . . . . ?
Se24 C159 C160 C161 -173.2(7) . . . . ?
C159 C160 C161 C162 -0.7(15) . . . . ?
C160 C161 C162 C163 -0.7(15) . . . . ?
C161 C162 C163 C164 1.1(14) . . . . ?
C160 C159 C164 C163 -1.3(12) . . . . ?
Se24 C159 C164 C163 173.2(6) . . . . ?
C162 C163 C164 C159 -0.1(13) . . . . ?
Zn7 Se25 C165 C170 -158.7(5) . . . . ?
Zn7 Se25 C165 C166 17.9(7) . . . . ?
C170 C165 C166 C167 2.4(12) . . . . ?
Se25 C165 C166 C167 -174.2(7) . . . . ?
C165 C166 C167 C168 -2.6(14) . . . . ?
C166 C167 C168 C169 -0.4(15) . . . . ?
C167 C168 C169 C170 3.2(14) . . . . ?
C166 C165 C170 C169 0.4(12) . . . . ?
Se25 C165 C170 C169 177.2(6) . . . . ?
C168 C169 C170 C165 -3.3(13) . . . . ?
Zn8 Se26 C171 C172 81.1(6) . . . . ?
Zn8 Se26 C171 C176 -103.4(6) . . . . ?
C176 C171 C172 C173 -0.4(11) . . . . ?
Se26 C171 C172 C173 175.2(5) . . . . ?
C171 C172 C173 C174 0.8(11) . . . . ?
C172 C173 C174 C175 -1.7(12) . . . . ?
C173 C174 C175 C176 2.1(13) . . . . ?
C172 C171 C176 C175 0.9(12) . . . . ?
Se26 C171 C176 C175 -174.8(6) . . . . ?
C174 C175 C176 C171 -1.7(13) . . . . ?
C204 O9 C201 C202 15.1(14) . . . . ?
O9 C201 C202 C203 -9.9(15) . . . . ?
C201 C202 C203 C204 1.4(14) . . . . ?
C201 O9 C204 C203 -13.5(12) . . . . ?
C202 C203 C204 O9 7.2(12) . . . . ?
C208 O10 C205 C206 20.9(11) . . . . ?
O10 C205 C206 C207 -31.9(10) . . . . ?
C205 C206 C207 C208 31.1(10) . . . . ?
C205 O10 C208 C207 0.3(11) . . . . ?
C206 C207 C208 O10 -20.6(11) . . . . ?
C212 O11 C209 C210 -38.0(8) . . . . ?
O11 C209 C210 C211 19.8(9) . . . . ?
C209 C210 C211 C212 4.8(9) . . . . ?
C209 O11 C212 C211 40.5(9) . . . . ?
C210 C211 C212 O11 -27.0(9) . . . . ?
C216 O12A C213 C214 -6(3) . . . . ?
O12A C213 C214 C215 -23(3) . . . . ?
C213 C214 C215 C216 42(3) . . . . ?
C213 O12A C216 C215 34(2) . . . . ?
C214 C215 C216 O12A -46(2) . . . . ?
C316 O12B C313 C314 -43.6(14) . . . . ?
O12B C313 C314 C315 36.3(15) . . . . ?
C313 C314 C315 C316 -14.8(19) . . . . ?
C314 C315 C316 O12B -12(2) . . . . ?
C313 O12B C316 C315 34.7(17) . . . . ?
C220 O13A C217 C218 22.1(15) . . . . ?
O13A C217 C218 C219 -37.0(17) . . . . ?
C217 C218 C219 C220 37.7(19) . . . . ?
C217 O13A C220 C219 2.5(17) . . . . ?
C218 C219 C220 O13A -25.6(19) . . . . ?
C320 O13B C317 C318 -20(3) . . . . ?
O13B C317 C318 C319 0(3) . . . . ?
C317 C318 C319 C320 19(3) . . . . ?
C317 O13B C320 C319 31(2) . . . . ?
C318 C319 C320 O13B -32(2) . . . . ?
C224 O14A C221 C222 -7(2) . . . . ?
O14A C221 C222 C223 25.4(19) . . . . ?
C221 C222 C223 C224 -33(2) . . . . ?
C221 O14A C224 C223 -14(2) . . . . ?
C222 C223 C224 O14A 29(2) . . . . ?
C324 O14B C321 C322 30(2) . . . . ?
O14B C321 C322 C323 -19(3) . . . . ?
C321 C322 C323 C324 1(3) . . . . ?
C321 O14B C324 C323 -29(2) . . . . ?
C322 C323 C324 O14B 17(3) . . . . ?
